data_7125244
loop_
_publ_author_name
'Sarkar, Koushik'
'Paul, Mithun'
'Dastidar, Parthasarathi'

_publ_section_title
;
 Multifunctional single-layered vesicles derived from
 Cu(ii)-metal-organic-polyhedra.
;
_journal_issue 89
_journal_name_full 'Chemical communications (Cambridge, England)'
_journal_page_first 13124
_journal_page_last 13127
_journal_paper_doi 10.1039/c6cc07804d
_journal_volume 52
_journal_year 2016
_chemical_formula_moiety 'C264 H290 Br6 Cu6 N48 O24, 6(Br)'
_chemical_formula_sum 'C264 H290 Br12 Cu6 N48 O24'
_chemical_formula_weight 5859.58
_chemical_name_systematic MOP2
_space_group_crystal_system monoclinic
_space_group_IT_number 15
_space_group_name_Hall '-C 2yc'
_space_group_name_H-M_alt 'C 1 2/c 1'
_atom_sites_solution_hydrogens geom
_audit_creation_date 2016-04-30
_audit_creation_method
;
Olex2 1.2
(compiled 2015.09.30 svn.r3233 for OlexSys, GUI svn.r5103)
;
_audit_update_record
;
2016-07-25 deposited with the CCDC.
2016-10-13 downloaded from the CCDC.
;
_cell_angle_alpha 90
_cell_angle_beta 90.352(4)
_cell_angle_gamma 90
_cell_formula_units_Z 4
_cell_length_a 34.915(3)
_cell_length_b 33.412(3)
_cell_length_c 34.291(3)
_cell_measurement_reflns_used 9950
_cell_measurement_temperature 120.0
_cell_measurement_theta_max 23.23
_cell_measurement_theta_min 2.20
_cell_volume 40002(6)
_computing_molecular_graphics 'Olex2 (Dolomanov et al., 2009)'
_computing_publication_material 'Olex2 (Dolomanov et al., 2009)'
_computing_structure_refinement 'XL (Sheldrick, 2008)'
_computing_structure_solution 'ShelXS (Sheldrick, 2008)'
_diffrn_ambient_temperature 120.0
_diffrn_measured_fraction_theta_full 0.397
_diffrn_measured_fraction_theta_max 0.985
_diffrn_measurement_device_type 'Bruker CCD'
_diffrn_radiation_type MoK\a
_diffrn_radiation_wavelength 0.71073
_diffrn_reflns_av_R_equivalents 0.0716
_diffrn_reflns_av_unetI/netI 0.0249
_diffrn_reflns_Laue_measured_fraction_full 0.397
_diffrn_reflns_Laue_measured_fraction_max 0.985
_diffrn_reflns_limit_h_max 30
_diffrn_reflns_limit_h_min -30
_diffrn_reflns_limit_k_max 29
_diffrn_reflns_limit_k_min -29
_diffrn_reflns_limit_l_max 30
_diffrn_reflns_limit_l_min -30
_diffrn_reflns_number 266496
_diffrn_reflns_point_group_measured_fraction_full 0.397
_diffrn_reflns_point_group_measured_fraction_max 0.985
_diffrn_reflns_theta_full 25.242
_diffrn_reflns_theta_max 18.352
_diffrn_reflns_theta_min 1.454
_exptl_absorpt_coefficient_mu 1.560
_exptl_absorpt_correction_T_max 0.7442
_exptl_absorpt_correction_T_min 0.5750
_exptl_absorpt_correction_type multi-scan
_exptl_absorpt_process_details
;
SADABS-2014/4 (Bruker,2014/4) was used for absorption correction.
wR2(int) was 0.1450 before and 0.0621 after correction.
The Ratio of minimum to maximum transmission is 0.7726.
The \l/2 correction factor is 0.00150.
;
_exptl_crystal_colour blue
_exptl_crystal_colour_primary blue
_exptl_crystal_density_diffrn 0.972
_exptl_crystal_description block
_exptl_crystal_F_000 11968
_exptl_crystal_size_max 0.45
_exptl_crystal_size_mid 0.3
_exptl_crystal_size_min 0.22
_refine_diff_density_max 1.269
_refine_diff_density_min -2.383
_refine_diff_density_rms 0.108
_refine_ls_extinction_method none
_refine_ls_goodness_of_fit_ref 1.032
_refine_ls_hydrogen_treatment constr
_refine_ls_matrix_type full
_refine_ls_number_parameters 1569
_refine_ls_number_reflns 14367
_refine_ls_number_restraints 0
_refine_ls_restrained_S_all 1.032
_refine_ls_R_factor_all 0.0991
_refine_ls_R_factor_gt 0.0842
_refine_ls_shift/su_max 0.001
_refine_ls_shift/su_mean 0.000
_refine_ls_structure_factor_coef Fsqd
_refine_ls_weighting_details 'w=1/[\s^2^(Fo^2^)+(0.1100P)^2^+1200.3469P] where P=(Fo^2^+2Fc^2^)/3'
_refine_ls_weighting_scheme calc
_refine_ls_wR_factor_gt 0.2205
_refine_ls_wR_factor_ref 0.2350
_reflns_Friedel_coverage 0.000
_reflns_number_gt 12005
_reflns_number_total 14367
_reflns_threshold_expression 'I > 2\s(I)'
_cod_data_source_file c6cc07804d3.cif
_cod_data_source_block MOP-TO-2
_cod_original_cell_volume 40002(5)
_cod_original_sg_symbol_H-M 'C 2/c'
_cod_database_code 7125244
_shelxl_version_number 2014/6
_shelx_space_group_comment
;
The symmetry employed for this shelxl refinement is uniquely defined
by the following loop, which should always be used as a source of
symmetry information in preference to the above space-group names.
They are only intended as comments.
;
_olex2_refinement_description
;
1. Fixed Uiso
 At 1.2 times of:
  All C(H) groups, All C(H,H) groups, All N(H) groups
 At 1.5 times of:
  All C(H,H,H) groups
2.a Secondary CH2 refined with riding coordinates:
 C18(HI,HJ), C8(HM,HN), C16(HW,HX), C12(HY,HZ), C51(H2AA,H3AA), C14(H5AA,H6AA),
  C77(H7AA,H8AA), C83(H1BA,H2BA), C79(H3BA,H4BA), C56(H6BA,H7BA), C103(H8BA,
 H9BA), C76(H0CA,H1CA), C50(H2DA,H3DA), C9(H4DA,H5DA), C81(H6DA,H7DA),
 C105(H9DA,H0EA), C78(H1EA,H2EA), C112(H5EA,H6EA), C116(H9EA,H0FA), C52(H7FA,
 H8FA), C49(H4GA,H5GA), C114(H9HA,H0IA), C104(H5JA,H6JA), C54(H9KA,H0LA)
2.b Aromatic/amide H refined with riding coordinates:
 N9(H), N10(HA), N4(HB), N22(HC), N21(HD), N3(HE), N16(HF), N11(HG), N23(HH),
 C88(HK), C87(HL), C40(HO), N17(HP), C33(HQ), C132(HR), C60(HV), C96(H0AA),
 C95(H1AA), C135(H4AA), C61(H9AA), C34(H0BA), C23(H5BA), C94(H2CA), C133(H3CA),
 C134(H4CA), C41(H5CA), C63(H6CA), C90(H7CA), C129(H8CA), C93(H9CA), C62(H0DA),
 C27(H1DA), C89(H8DA), C97(H3EA), N15(H4EA), C38(H7EA), C28(H8EA), C100(H1FA),
 C69(H2FA), C68(H3FA), C21(H4FA), C37(H5FA), C67(H6FA), C125(H9FA), C98(H3GA),
 C22(H6GA), C128(H3HA), C126(H4HA), C30(H5HA), C66(H4IA), C120(H8IA),
 C121(H2JA), C123(H3JA), C122(H4JA), C29(H7JA), C24(H4KA), C101(H5KA),
 C36(H1LA), C35(H2LA)
2.c Idealised Me refined as rotating group:
 C84(HS,HT,HU), C57(H0GA,H1GA,H2GA), C53(H7GA,H8GA,H9GA), C80(H0HA,H1HA,H2HA),
 C117(H6HA,H7HA,H8HA), C82(H1IA,H2IA,H3IA), C113(H5IA,H6IA,H7IA), C15(H9IA,H0JA,
 H1JA), C115(H8JA,H9JA,H0KA), C13(H1KA,H2KA,H3KA), C17(H6KA,H7KA,H8KA),
 C55(H3LA,H4LA,H5LA)
;
_olex2_submission_special_instructions 'No special instructions were received'

loop_
_space_group_symop_operation_xyz
'x, y, z'
'-x, y, -z+1/2'
'x+1/2, y+1/2, z'
'-x+1/2, y+1/2, -z+1/2'
'-x, -y, -z'
'x, -y, z-1/2'
'-x+1/2, -y+1/2, -z'
'x+1/2, -y+1/2, z-1/2'

loop_
_atom_site_label
_atom_site_type_symbol
_atom_site_fract_x
_atom_site_fract_y
_atom_site_fract_z
_atom_site_U_iso_or_equiv
_atom_site_adp_type
_atom_site_occupancy
_atom_site_site_symmetry_order
_atom_site_calc_flag
_atom_site_refinement_flags_posn
_atom_site_refinement_flags_adp
_atom_site_refinement_flags_occupancy
Br1 Br 0.45360(4) 0.23986(4) 0.09884(4) 0.0489(4) Uani 1 1 d . . .
Br5 Br 0.5000 0.41741(6) 0.2500 0.0558(6) Uani 1 2 d S T P
Br2 Br 0.35228(4) 0.25106(4) 0.29457(4) 0.0600(5) Uani 1 1 d . . .
Cu2 Cu 0.28127(5) 0.24647(5) 0.31736(4) 0.0418(5) Uani 1 1 d . . .
Cu4 Cu 0.42733(4) 0.23650(4) 0.02719(5) 0.0412(5) Uani 1 1 d . . .
Cu1 Cu 0.5000 0.49465(7) 0.2500 0.0430(6) Uani 1 2 d S T P
Cu3 Cu 0.5000 -0.04520(12) 0.2500 0.0971(11) Uani 1 2 d S T P
O4 O 0.3345(2) 0.4158(2) -0.0139(3) 0.035(2) Uani 1 1 d . . .
O12 O 0.2489(3) 0.4147(3) 0.4322(2) 0.042(2) Uani 1 1 d . . .
O3 O 0.2595(3) 0.0523(3) 0.2446(2) 0.044(2) Uani 1 1 d . . .
O5 O 0.3327(3) 0.5717(3) 0.1761(2) 0.050(3) Uani 1 1 d . . .
O2 O 0.3369(2) -0.0984(3) 0.1450(3) 0.058(3) Uani 1 1 d . . .
O11 O 0.4417(3) 0.5742(4) 0.4279(3) 0.058(3) Uani 1 1 d . . .
N9 N 0.2685(3) 0.1136(3) 0.0760(3) 0.031(3) Uani 1 1 d . . .
H H 0.2863 0.1105 0.0940 0.037 Uiso 1 1 calc R . .
O1 O 0.2483(3) 0.1456(3) 0.0222(3) 0.054(3) Uani 1 1 d . . .
N10 N 0.2011(3) 0.0765(3) 0.2313(3) 0.034(3) Uani 1 1 d . . .
HA H 0.1845 0.0957 0.2361 0.041 Uiso 1 1 calc R . .
N4 N 0.3089(3) 0.4061(3) 0.0454(3) 0.041(3) Uani 1 1 d . . .
HB H 0.3091 0.3919 0.0670 0.050 Uiso 1 1 calc R . .
O10 O 0.4758(3) 0.3546(3) 0.6010(3) 0.060(3) Uani 1 1 d . . .
O8 O 0.2628(3) 0.1464(3) 0.4928(3) 0.058(3) Uani 1 1 d . . .
N20 N 0.2810(4) 0.2980(3) 0.3492(3) 0.033(3) Uani 1 1 d . . .
N6 N 0.4000(3) 0.2895(3) 0.0252(4) 0.036(3) Uani 1 1 d . . .
O7 O 0.3869(3) -0.0918(3) 0.4084(3) 0.072(3) Uani 1 1 d . . .
N22 N 0.4303(3) 0.5105(3) 0.4430(3) 0.036(3) Uani 1 1 d . . .
HC H 0.4333 0.4852 0.4365 0.043 Uiso 1 1 calc R . .
N21 N 0.3037(3) 0.3945(3) 0.4604(3) 0.037(3) Uani 1 1 d . . .
HD H 0.3234 0.3782 0.4592 0.044 Uiso 1 1 calc R . .
N18 N 0.2882(4) 0.2159(3) 0.3685(3) 0.038(3) Uani 1 1 d . . .
N24 N 0.5279(3) 0.2647(3) 0.4993(4) 0.035(3) Uani 1 1 d . . .
N3 N 0.3078(3) 0.5097(3) 0.1840(3) 0.036(3) Uani 1 1 d . . .
HE H 0.3118 0.4856 0.1935 0.043 Uiso 1 1 calc R . .
N19 N 0.4496(4) 0.1836(3) 0.0104(4) 0.043(3) Uani 1 1 d . . .
N2 N 0.4443(3) 0.5031(4) 0.2362(3) 0.043(3) Uani 1 1 d . . .
C4 C 0.2118(3) 0.0636(3) 0.1416(3) 0.019(3) Uani 1 1 d . . .
N16 N 0.3220(3) 0.1237(3) 0.4809(3) 0.050(3) Uani 1 1 d . . .
HF H 0.3423 0.1242 0.4657 0.060 Uiso 1 1 calc R . .
N7 N 0.3771(3) 0.2080(3) 0.0387(4) 0.040(3) Uani 1 1 d . . .
C73 C 0.3966(4) 0.4287(4) 0.5423(3) 0.032(3) Uani 1 1 d . . .
N11 N 0.3203(3) -0.0352(4) 0.1569(3) 0.050(3) Uani 1 1 d . . .
HG H 0.3257 -0.0124 0.1685 0.060 Uiso 1 1 calc R . .
N12 N 0.2673(4) 0.1935(3) 0.2935(3) 0.040(3) Uani 1 1 d . . .
C74 C 0.4138(4) 0.4617(4) 0.5257(4) 0.032(3) Uani 1 1 d . . .
C39 C 0.3571(3) 0.3598(4) 0.0216(4) 0.030(3) Uani 1 1 d . . .
N1 N 0.4854(3) 0.5062(4) 0.3073(3) 0.038(3) Uani 1 1 d . . .
C5 C 0.2350(3) 0.0580(3) 0.1095(3) 0.026(3) Uani 1 1 d . . .
C3 C 0.2129(3) 0.0355(4) 0.1714(3) 0.024(3) Uani 1 1 d . . .
N8 N 0.2547(4) 0.2762(4) 0.2738(3) 0.051(3) Uani 1 1 d . . .
C75 C 0.3932(4) 0.4843(4) 0.4978(4) 0.030(3) Uani 1 1 d . . .
C86 C 0.2799(4) 0.3592(4) 0.4038(4) 0.034(3) Uani 1 1 d . . .
C70 C 0.3573(4) 0.4721(4) 0.4854(3) 0.025(3) Uani 1 1 d . . .
C6 C 0.2588(3) 0.0244(4) 0.1061(3) 0.029(3) Uiso 1 1 d . . .
C20 C 0.2456(4) 0.1191(4) 0.2636(4) 0.038(4) Uani 1 1 d . . .
N23 N 0.4392(3) 0.3719(3) 0.5504(3) 0.052(3) Uani 1 1 d . . .
HH H 0.4333 0.3679 0.5257 0.063 Uiso 1 1 calc R . .
N5 N 0.2078(3) 0.3705(4) 0.1688(3) 0.059(3) Uani 1 1 d . . .
C85 C 0.2763(5) 0.3922(4) 0.4336(4) 0.034(3) Uani 1 1 d . . .
C42 C 0.3338(4) 0.3964(4) 0.0158(4) 0.030(3) Uani 1 1 d . . .
C2 C 0.2368(3) 0.0016(4) 0.1691(3) 0.023(3) Uani 1 1 d . . .
C72 C 0.3599(4) 0.4164(4) 0.5312(4) 0.034(3) Uani 1 1 d . . .
C131 C 0.4586(4) 0.5261(5) 0.3811(4) 0.041(4) Uani 1 1 d . . .
C1 C 0.2600(3) -0.0030(3) 0.1361(4) 0.029(3) Uani 1 1 d . . .
C18 C 0.1888(4) 0.0418(4) 0.2073(4) 0.039(3) Uani 1 1 d . . .
HI H 0.1618 0.0457 0.1992 0.046 Uiso 1 1 calc R . .
HJ H 0.1900 0.0173 0.2236 0.046 Uiso 1 1 calc R . .
C71 C 0.3406(3) 0.4385(4) 0.5031(4) 0.030(3) Uani 1 1 d . . .
C99 C 0.2916(4) 0.1696(4) 0.4351(4) 0.031(3) Uani 1 1 d . . .
C107 C 0.3516(4) 0.0652(4) 0.5116(4) 0.036(3) Uani 1 1 d . . .
C19 C 0.2358(5) 0.0793(4) 0.2455(3) 0.031(3) Uani 1 1 d . . .
C106 C 0.3862(4) 0.0658(4) 0.5339(4) 0.038(4) Uani 1 1 d . . .
C47 C 0.2581(4) 0.4851(4) 0.1395(4) 0.033(3) Uani 1 1 d . . .
O6 O 0.1547(3) 0.3566(4) 0.2036(3) 0.094(4) Uani 1 1 d . . .
C88 C 0.2499(4) 0.3200(5) 0.3540(4) 0.041(4) Uani 1 1 d . . .
HK H 0.2281 0.3144 0.3382 0.050 Uiso 1 1 calc R . .
C87 C 0.2476(4) 0.3506(4) 0.3805(4) 0.041(3) Uani 1 1 d . . .
HL H 0.2247 0.3656 0.3832 0.049 Uiso 1 1 calc R . .
C8 C 0.2337(3) 0.0894(4) 0.0760(3) 0.037(3) Uani 1 1 d . . .
HM H 0.2311 0.0754 0.0506 0.045 Uiso 1 1 calc R . .
HN H 0.2111 0.1070 0.0793 0.045 Uiso 1 1 calc R . .
C40 C 0.3758(4) 0.3459(4) -0.0096(4) 0.042(4) Uani 1 1 d . . .
HO H 0.3742 0.3599 -0.0336 0.051 Uiso 1 1 calc R . .
N17 N 0.4746(3) 0.0656(3) 0.5335(5) 0.098(6) Uani 1 1 d . . .
HP H 0.4752 0.0646 0.5078 0.117 Uiso 1 1 calc R . .
C33 C 0.3434(4) 0.1547(4) 0.0679(4) 0.038(3) Uani 1 1 d . . .
HQ H 0.3442 0.1327 0.0855 0.046 Uiso 1 1 calc R . .
C25 C 0.3439(4) -0.0656(5) 0.1597(4) 0.042(4) Uani 1 1 d . . .
C59 C 0.3718(4) 0.5217(5) 0.2048(4) 0.040(4) Uani 1 1 d . . .
C48 C 0.2753(4) 0.4788(4) 0.1034(4) 0.033(3) Uani 1 1 d . . .
C26 C 0.3815(4) -0.0585(5) 0.1810(4) 0.047(4) Uani 1 1 d . . .
C108 C 0.3439(4) 0.0347(5) 0.4859(4) 0.039(4) Uani 1 1 d . . .
C130 C 0.4428(4) 0.5385(6) 0.4196(4) 0.040(4) Uani 1 1 d . . .
C32 C 0.3096(4) 0.1636(4) 0.0483(4) 0.041(4) Uani 1 1 d . . .
C111 C 0.4119(3) 0.0336(5) 0.5309(4) 0.038(4) Uani 1 1 d . . .
C132 C 0.4498(4) 0.4907(5) 0.3634(5) 0.045(4) Uani 1 1 d . . .
HR H 0.4343 0.4718 0.3766 0.054 Uiso 1 1 calc R . .
C31 C 0.2721(4) 0.1401(4) 0.0481(5) 0.038(4) Uani 1 1 d . . .
N13 N 0.4513(4) -0.0479(5) 0.2179(4) 0.076(4) Uani 1 1 d . . .
C46 C 0.2296(4) 0.4602(5) 0.1525(4) 0.041(4) Uani 1 1 d . . .
C43 C 0.2624(4) 0.4471(4) 0.0796(3) 0.034(3) Uani 1 1 d . . .
C109 C 0.3708(5) 0.0033(4) 0.4820(4) 0.044(4) Uani 1 1 d . . .
C110 C 0.4041(4) 0.0023(4) 0.5057(5) 0.042(4) Uani 1 1 d . . .
C45 C 0.2167(4) 0.4288(5) 0.1285(4) 0.047(4) Uani 1 1 d . . .
N14 N 0.4690(4) -0.0496(6) 0.2998(4) 0.079(4) Uani 1 1 d . . .
C84 C 0.3411(3) 0.4749(4) 0.4126(3) 0.037(3) Uani 1 1 d . . .
HS H 0.3258 0.4897 0.3934 0.055 Uiso 1 1 calc GR . .
HT H 0.3329 0.4468 0.4129 0.055 Uiso 1 1 calc GR . .
HU H 0.3682 0.4763 0.4054 0.055 Uiso 1 1 calc GR . .
C60 C 0.3880(4) 0.4848(5) 0.2003(4) 0.046(4) Uani 1 1 d . . .
HV H 0.3746 0.4644 0.1866 0.055 Uiso 1 1 calc R . .
C16 C 0.2365(4) -0.0306(4) 0.2001(4) 0.044(4) Uani 1 1 d . . .
HW H 0.2619 -0.0439 0.2011 0.053 Uiso 1 1 calc R . .
HX H 0.2318 -0.0183 0.2259 0.053 Uiso 1 1 calc R . .
C102 C 0.2911(5) 0.1460(4) 0.4711(5) 0.042(4) Uani 1 1 d . . .
C12 C 0.2840(3) 0.0186(4) 0.0700(4) 0.044(4) Uani 1 1 d . . .
HY H 0.2811 -0.0093 0.0607 0.053 Uiso 1 1 calc R . .
HZ H 0.2747 0.0365 0.0491 0.053 Uiso 1 1 calc R . .
C96 C 0.4910(4) 0.3249(4) 0.5019(4) 0.041(3) Uani 1 1 d . . .
H0AA H 0.4809 0.3477 0.4888 0.049 Uiso 1 1 calc R . .
C44 C 0.2331(4) 0.4222(4) 0.0920(4) 0.039(3) Uani 1 1 d . . .
C95 C 0.5122(4) 0.2971(4) 0.4824(4) 0.038(3) Uani 1 1 d . . .
H1AA H 0.5161 0.3009 0.4552 0.045 Uiso 1 1 calc R . .
C51 C 0.2821(4) 0.4395(4) 0.0414(3) 0.043(4) Uani 1 1 d . . .
H2AA H 0.2628 0.4332 0.0210 0.051 Uiso 1 1 calc R . .
H3AA H 0.2962 0.4638 0.0332 0.051 Uiso 1 1 calc R . .
C135 C 0.4834(4) 0.5512(4) 0.3609(5) 0.048(4) Uani 1 1 d . . .
H4AA H 0.4917 0.5758 0.3720 0.058 Uiso 1 1 calc R . .
C92 C 0.4845(4) 0.3191(4) 0.5416(4) 0.043(4) Uani 1 1 d . . .
C14 C 0.1845(3) 0.0983(4) 0.1434(3) 0.037(3) Uani 1 1 d . . .
H5AA H 0.1967 0.1224 0.1321 0.045 Uiso 1 1 calc R . .
H6AA H 0.1782 0.1042 0.1709 0.045 Uiso 1 1 calc R . .
C91 C 0.4640(4) 0.3492(4) 0.5660(4) 0.043(4) Uiso 1 1 d . . .
C77 C 0.4114(4) 0.5202(4) 0.4794(4) 0.040(4) Uani 1 1 d . . .
H7AA H 0.3915 0.5408 0.4744 0.048 Uiso 1 1 calc R . .
H8AA H 0.4304 0.5318 0.4977 0.048 Uiso 1 1 calc R . .
C61 C 0.4244(5) 0.4771(5) 0.2158(4) 0.049(4) Uani 1 1 d . . .
H9AA H 0.4353 0.4515 0.2113 0.059 Uiso 1 1 calc R . .
C34 C 0.3754(4) 0.1771(5) 0.0621(4) 0.044(4) Uani 1 1 d . . .
H0BA H 0.3980 0.1699 0.0760 0.053 Uiso 1 1 calc R . .
C83 C 0.3356(4) 0.4932(4) 0.4531(3) 0.037(3) Uani 1 1 d . . .
H1BA H 0.3440 0.5216 0.4524 0.044 Uiso 1 1 calc R . .
H2BA H 0.3080 0.4930 0.4594 0.044 Uiso 1 1 calc R . .
C79 C 0.4544(3) 0.4753(4) 0.5371(4) 0.048(4) Uani 1 1 d . . .
H3BA H 0.4696 0.4516 0.5449 0.057 Uiso 1 1 calc R . .
H4BA H 0.4668 0.4873 0.5140 0.057 Uiso 1 1 calc R . .
C23 C 0.2353(5) 0.1740(5) 0.3043(4) 0.052(4) Uani 1 1 d . . .
H5BA H 0.2196 0.1863 0.3234 0.063 Uiso 1 1 calc R . .
C56 C 0.2107(4) 0.4644(4) 0.1927(3) 0.051(4) Uani 1 1 d . . .
H6BA H 0.2021 0.4378 0.2018 0.062 Uiso 1 1 calc R . .
H7BA H 0.2297 0.4748 0.2117 0.062 Uiso 1 1 calc R . .
C103 C 0.3229(4) 0.0990(4) 0.5158(4) 0.054(4) Uani 1 1 d . . .
H8BA H 0.2971 0.0876 0.5203 0.064 Uiso 1 1 calc R . .
H9BA H 0.3298 0.1157 0.5386 0.064 Uiso 1 1 calc R . .
C76 C 0.3016(4) 0.4237(4) 0.4917(4) 0.052(4) Uani 1 1 d . . .
H0CA H 0.2893 0.4113 0.5146 0.062 Uiso 1 1 calc R . .
H1CA H 0.2856 0.4466 0.4832 0.062 Uiso 1 1 calc R . .
C94 C 0.5206(4) 0.2587(4) 0.5358(5) 0.050(4) Uani 1 1 d . . .
H2CA H 0.5313 0.2356 0.5479 0.060 Uiso 1 1 calc R . .
C133 C 0.4632(4) 0.4823(4) 0.3271(5) 0.048(4) Uani 1 1 d . . .
H3CA H 0.4559 0.4575 0.3155 0.057 Uiso 1 1 calc R . .
C134 C 0.4960(4) 0.5393(5) 0.3238(5) 0.050(4) Uani 1 1 d . . .
H4CA H 0.5131 0.5564 0.3101 0.060 Uiso 1 1 calc R . .
C41 C 0.3968(4) 0.3121(5) -0.0069(4) 0.048(4) Uani 1 1 d . . .
H5CA H 0.4104 0.3038 -0.0294 0.058 Uiso 1 1 calc R . .
C63 C 0.3917(5) 0.5491(5) 0.2279(4) 0.052(4) Uani 1 1 d . . .
H6CA H 0.3812 0.5747 0.2333 0.063 Uiso 1 1 calc R . .
C90 C 0.3119(4) 0.3367(5) 0.3975(4) 0.048(4) Uani 1 1 d . . .
H7CA H 0.3347 0.3421 0.4117 0.057 Uiso 1 1 calc R . .
C58 C 0.3351(4) 0.5363(6) 0.1866(3) 0.036(3) Uani 1 1 d . . .
C129 C 0.4808(5) 0.1688(5) 0.0259(4) 0.045(4) Uani 1 1 d . . .
H8CA H 0.4905 0.1804 0.0493 0.054 Uiso 1 1 calc R . .
C93 C 0.4979(4) 0.2843(5) 0.5588(4) 0.061(4) Uani 1 1 d . . .
H9CA H 0.4921 0.2779 0.5850 0.073 Uiso 1 1 calc R . .
C62 C 0.4272(5) 0.5382(5) 0.2428(4) 0.053(4) Uani 1 1 d . . .
H0DA H 0.4402 0.5571 0.2587 0.063 Uiso 1 1 calc R . .
C27 C 0.4121(4) -0.0832(4) 0.1729(4) 0.048(4) Uani 1 1 d . . .
H1DA H 0.4097 -0.1044 0.1546 0.058 Uiso 1 1 calc R . .
C50 C 0.2704(4) 0.5190(4) 0.1657(4) 0.042(4) Uani 1 1 d . . .
H2DA H 0.2724 0.5439 0.1503 0.050 Uiso 1 1 calc R . .
H3DA H 0.2509 0.5232 0.1861 0.050 Uiso 1 1 calc R . .
C9 C 0.2841(3) -0.0396(4) 0.1338(4) 0.040(4) Uani 1 1 d . . .
H4DA H 0.2905 -0.0450 0.1062 0.048 Uiso 1 1 calc R . .
H5DA H 0.2695 -0.0627 0.1439 0.048 Uiso 1 1 calc R . .
C81 C 0.3425(4) 0.3785(4) 0.5490(4) 0.058(4) Uani 1 1 d . . .
H6DA H 0.3635 0.3597 0.5552 0.069 Uiso 1 1 calc R . .
H7DA H 0.3260 0.3656 0.5291 0.069 Uiso 1 1 calc R . .
C89 C 0.3109(4) 0.3067(4) 0.3710(4) 0.044(4) Uani 1 1 d . . .
H8DA H 0.3333 0.2909 0.3680 0.053 Uiso 1 1 calc R . .
C105 C 0.4482(4) 0.0360(4) 0.5551(5) 0.058(4) Uani 1 1 d . . .
H9DA H 0.4604 0.0093 0.5572 0.070 Uiso 1 1 calc R . .
H0EA H 0.4425 0.0459 0.5817 0.070 Uiso 1 1 calc R . .
C78 C 0.4196(4) 0.4044(4) 0.5708(4) 0.050(4) Uani 1 1 d . . .
H1EA H 0.4387 0.4217 0.5839 0.060 Uiso 1 1 calc R . .
H2EA H 0.4025 0.3931 0.5909 0.060 Uiso 1 1 calc R . .
C97 C 0.2623(5) 0.2183(4) 0.3957(5) 0.055(4) Uani 1 1 d . . .
H3EA H 0.2418 0.2367 0.3925 0.066 Uiso 1 1 calc R . .
N15 N 0.3906(5) -0.0273(4) 0.4210(4) 0.085(5) Uani 1 1 d . . .
H4EA H 0.3998 -0.0037 0.4144 0.103 Uiso 1 1 calc R . .
C112 C 0.3938(4) 0.1008(4) 0.5611(4) 0.056(4) Uani 1 1 d . . .
H5EA H 0.3706 0.1056 0.5768 0.067 Uiso 1 1 calc R . .
H6EA H 0.4147 0.0933 0.5792 0.067 Uiso 1 1 calc R . .
C38 C 0.3602(4) 0.3365(5) 0.0551(4) 0.056(4) Uani 1 1 d . . .
H7EA H 0.3472 0.3446 0.0780 0.067 Uiso 1 1 calc R . .
C65 C 0.2134(5) 0.3256(5) 0.2234(4) 0.068(5) Uani 1 1 d . . .
C28 C 0.4464(4) -0.0761(6) 0.1922(5) 0.063(4) Uani 1 1 d . . .
H8EA H 0.4676 -0.0928 0.1864 0.076 Uiso 1 1 calc R . .
C116 C 0.4307(4) -0.0325(4) 0.5052(4) 0.058(4) Uani 1 1 d . . .
H9EA H 0.4573 -0.0227 0.5082 0.069 Uiso 1 1 calc R . .
H0FA H 0.4287 -0.0459 0.4796 0.069 Uiso 1 1 calc R . .
C100 C 0.3188(4) 0.1679(4) 0.4065(6) 0.064(5) Uani 1 1 d . . .
H1FA H 0.3399 0.1503 0.4097 0.077 Uiso 1 1 calc R . .
C69 C 0.2515(5) 0.3352(5) 0.2342(4) 0.059(4) Uani 1 1 d . . .
H2FA H 0.2637 0.3585 0.2244 0.071 Uiso 1 1 calc R . .
C68 C 0.2697(4) 0.3104(6) 0.2586(4) 0.062(4) Uani 1 1 d . . .
H3FA H 0.2952 0.3172 0.2659 0.075 Uiso 1 1 calc R . .
C21 C 0.2799(5) 0.1377(5) 0.2521(4) 0.053(4) Uani 1 1 d . . .
H4FA H 0.2966 0.1249 0.2342 0.064 Uiso 1 1 calc R . .
C37 C 0.3812(4) 0.3030(5) 0.0556(5) 0.056(4) Uani 1 1 d . . .
H5FA H 0.3825 0.2881 0.0792 0.067 Uiso 1 1 calc R . .
C67 C 0.2191(5) 0.2679(4) 0.2623(5) 0.060(4) Uani 1 1 d . . .
H6FA H 0.2079 0.2440 0.2718 0.072 Uiso 1 1 calc R . .
C118 C 0.3997(5) -0.0589(6) 0.4007(5) 0.063(5) Uiso 1 1 d . . .
C52 C 0.3079(4) 0.5059(4) 0.0910(4) 0.056(4) Uani 1 1 d . . .
H7FA H 0.3080 0.5301 0.1076 0.068 Uiso 1 1 calc R . .
H8FA H 0.3035 0.5145 0.0637 0.068 Uiso 1 1 calc R . .
C127 C 0.4853(6) 0.1202(5) -0.0247(6) 0.067(5) Uani 1 1 d . . .
C125 C 0.4359(5) 0.1655(5) -0.0227(5) 0.059(4) Uani 1 1 d . . .
H9FA H 0.4130 0.1754 -0.0343 0.071 Uiso 1 1 calc R . .
C57 C 0.1763(4) 0.4929(6) 0.1909(4) 0.080(6) Uani 1 1 d . . .
H0GA H 0.1566 0.4818 0.1735 0.121 Uiso 1 1 calc GR . .
H1GA H 0.1845 0.5190 0.1811 0.121 Uiso 1 1 calc GR . .
H2GA H 0.1656 0.4961 0.2171 0.121 Uiso 1 1 calc GR . .
C98 C 0.2636(5) 0.1957(5) 0.4283(4) 0.052(4) Uani 1 1 d . . .
H3GA H 0.2438 0.1985 0.4469 0.062 Uiso 1 1 calc R . .
C49 C 0.1887(4) 0.3992(5) 0.1436(4) 0.059(4) Uani 1 1 d . . .
H4GA H 0.1684 0.4132 0.1583 0.071 Uiso 1 1 calc R . .
H5GA H 0.1764 0.3850 0.1214 0.071 Uiso 1 1 calc R . .
C22 C 0.2887(4) 0.1740(5) 0.2671(5) 0.061(4) Uani 1 1 d . . .
H6GA H 0.3114 0.1866 0.2584 0.073 Uiso 1 1 calc R . .
C53 C 0.3472(4) 0.4851(4) 0.0941(4) 0.063(5) Uani 1 1 d . . .
H7GA H 0.3499 0.4659 0.0726 0.095 Uiso 1 1 calc GR . .
H8GA H 0.3491 0.4710 0.1190 0.095 Uiso 1 1 calc GR . .
H9GA H 0.3675 0.5052 0.0924 0.095 Uiso 1 1 calc GR . .
C80 C 0.4549(4) 0.5051(4) 0.5698(4) 0.054(4) Uani 1 1 d . . .
H0HA H 0.4382 0.5277 0.5631 0.082 Uiso 1 1 calc GR . .
H1HA H 0.4811 0.5147 0.5740 0.082 Uiso 1 1 calc GR . .
H2HA H 0.4457 0.4923 0.5937 0.082 Uiso 1 1 calc GR . .
C128 C 0.5000(4) 0.1374(6) 0.0098(6) 0.063(4) Uani 1 1 d . . .
H3HA H 0.5228 0.1274 0.0215 0.075 Uiso 1 1 calc R . .
C119 C 0.4241(5) -0.0555(6) 0.3653(5) 0.067(5) Uani 1 1 d . . .
C126 C 0.4536(7) 0.1344(6) -0.0392(5) 0.075(5) Uani 1 1 d . . .
H4HA H 0.4429 0.1224 -0.0619 0.090 Uiso 1 1 calc R . .
C30 C 0.3871(5) -0.0284(5) 0.2075(5) 0.071(5) Uani 1 1 d . . .
H5HA H 0.3668 -0.0105 0.2134 0.085 Uiso 1 1 calc R . .
C64 C 0.1913(5) 0.3520(5) 0.1964(5) 0.071(5) Uiso 1 1 d . . .
C117 C 0.4227(4) -0.0624(4) 0.5366(4) 0.060(4) Uani 1 1 d . . .
H6HA H 0.3983 -0.0758 0.5312 0.090 Uiso 1 1 calc GR . .
H7HA H 0.4213 -0.0486 0.5618 0.090 Uiso 1 1 calc GR . .
H8HA H 0.4433 -0.0822 0.5375 0.090 Uiso 1 1 calc GR . .
C114 C 0.3080(5) 0.0328(5) 0.4622(5) 0.081(5) Uani 1 1 d . . .
H9HA H 0.2889 0.0510 0.4740 0.097 Uiso 1 1 calc R . .
H0IA H 0.2977 0.0053 0.4636 0.097 Uiso 1 1 calc R . .
C82 C 0.3184(5) 0.3852(4) 0.5864(4) 0.075(5) Uani 1 1 d . . .
H1IA H 0.2968 0.4028 0.5805 0.112 Uiso 1 1 calc GR . .
H2IA H 0.3345 0.3975 0.6066 0.112 Uiso 1 1 calc GR . .
H3IA H 0.3088 0.3594 0.5958 0.112 Uiso 1 1 calc GR . .
C66 C 0.1976(5) 0.2909(5) 0.2380(5) 0.076(5) Uani 1 1 d . . .
H4IA H 0.1722 0.2833 0.2312 0.091 Uiso 1 1 calc R . .
C113 C 0.4044(4) 0.1390(4) 0.5410(5) 0.070(5) Uani 1 1 d . . .
H5IA H 0.4249 0.1337 0.5223 0.104 Uiso 1 1 calc GR . .
H6IA H 0.4132 0.1585 0.5604 0.104 Uiso 1 1 calc GR . .
H7IA H 0.3820 0.1496 0.5272 0.104 Uiso 1 1 calc GR . .
C120 C 0.4208(5) -0.0816(5) 0.3340(6) 0.067(5) Uani 1 1 d . . .
H8IA H 0.4031 -0.1031 0.3354 0.080 Uiso 1 1 calc R . .
C15 C 0.1467(4) 0.0886(5) 0.1203(4) 0.071(5) Uani 1 1 d . . .
H9IA H 0.1528 0.0836 0.0928 0.106 Uiso 1 1 calc GR . .
H0JA H 0.1291 0.1113 0.1221 0.106 Uiso 1 1 calc GR . .
H1JA H 0.1347 0.0647 0.1314 0.106 Uiso 1 1 calc GR . .
C121 C 0.4420(6) -0.0770(6) 0.3016(6) 0.082(5) Uani 1 1 d . . .
H2JA H 0.4375 -0.0938 0.2798 0.098 Uiso 1 1 calc R . .
C123 C 0.4516(6) -0.0272(6) 0.3629(5) 0.076(5) Uani 1 1 d . . .
H3JA H 0.4559 -0.0094 0.3841 0.091 Uiso 1 1 calc R . .
C122 C 0.4731(5) -0.0242(5) 0.3302(7) 0.072(5) Uani 1 1 d . . .
H4JA H 0.4916 -0.0034 0.3286 0.086 Uiso 1 1 calc R . .
C104 C 0.3648(5) -0.0307(5) 0.4549(4) 0.077(5) Uani 1 1 d . . .
H5JA H 0.3700 -0.0562 0.4687 0.092 Uiso 1 1 calc R . .
H6JA H 0.3379 -0.0310 0.4458 0.092 Uiso 1 1 calc R . .
C29 C 0.4224(6) -0.0243(6) 0.2255(5) 0.086(6) Uani 1 1 d . . .
H7JA H 0.4257 -0.0036 0.2441 0.103 Uiso 1 1 calc R . .
C115 C 0.3130(6) 0.0441(6) 0.4195(5) 0.111(7) Uani 1 1 d . . .
H8JA H 0.2880 0.0439 0.4063 0.167 Uiso 1 1 calc GR . .
H9JA H 0.3300 0.0248 0.4069 0.167 Uiso 1 1 calc GR . .
H0KA H 0.3241 0.0710 0.4177 0.167 Uiso 1 1 calc GR . .
C13 C 0.3263(4) 0.0268(4) 0.0771(4) 0.050(4) Uiso 1 1 d . . .
H1KA H 0.3406 0.0213 0.0532 0.076 Uiso 1 1 calc GR . .
H2KA H 0.3358 0.0095 0.0981 0.076 Uiso 1 1 calc GR . .
H3KA H 0.3298 0.0549 0.0846 0.076 Uiso 1 1 calc GR . .
Br6 Br 0.5000 0.03871(10) 0.2500 0.1346(14) Uani 1 2 d S T P
C24 C 0.2234(4) 0.1373(4) 0.2897(4) 0.043(4) Uani 1 1 d . . .
H4KA H 0.2002 0.1254 0.2981 0.051 Uiso 1 1 calc R . .
Br4 Br 0.5000 0.62071(8) 0.2500 0.0812(8) Uani 1 2 d S T P
Br8 Br 0.39648(5) 0.34603(5) 0.46220(5) 0.0833(6) Uani 1 1 d . . .
Br7 Br 0.46527(13) 0.05076(12) 0.43654(13) 0.2217(18) Uani 1 1 d . . .
C101 C 0.3167(5) 0.1908(5) 0.3733(4) 0.055(4) Uani 1 1 d . . .
H5KA H 0.3358 0.1884 0.3539 0.066 Uiso 1 1 calc R . .
C17 C 0.2059(4) -0.0613(4) 0.1917(4) 0.056(4) Uani 1 1 d . . .
H6KA H 0.2071 -0.0692 0.1642 0.083 Uiso 1 1 calc GR . .
H7KA H 0.1807 -0.0498 0.1972 0.083 Uiso 1 1 calc GR . .
H8KA H 0.2101 -0.0849 0.2083 0.083 Uiso 1 1 calc GR . .
C54 C 0.2216(5) 0.3856(5) 0.0662(5) 0.074(5) Uiso 1 1 d . . .
H9KA H 0.2439 0.3789 0.0498 0.089 Uiso 1 1 calc R . .
H0LA H 0.2173 0.3626 0.0839 0.089 Uiso 1 1 calc R . .
C36 C 0.3106(5) 0.1963(5) 0.0239(5) 0.070(5) Uani 1 1 d . . .
H1LA H 0.2883 0.2049 0.0103 0.085 Uiso 1 1 calc R . .
C35 C 0.3464(6) 0.2172(5) 0.0193(5) 0.079(5) Uani 1 1 d . . .
H2LA H 0.3476 0.2388 0.0013 0.095 Uiso 1 1 calc R . .
O9 O 0.4968(4) 0.0923(4) 0.5880(4) 0.126(5) Uani 1 1 d . . .
C124 C 0.4942(6) 0.0897(7) 0.5498(7) 0.099(6) Uiso 1 1 d . . .
C55 C 0.1881(7) 0.3890(7) 0.0406(7) 0.148(9) Uiso 1 1 d . . .
H3LA H 0.1909 0.4124 0.0237 0.222 Uiso 1 1 calc GR . .
H4LA H 0.1650 0.3918 0.0564 0.222 Uiso 1 1 calc GR . .
H5LA H 0.1860 0.3648 0.0245 0.222 Uiso 1 1 calc GR . .
Br3 Br 0.5000 -0.1424(3) 0.2500 0.269(3) Uani 1 2 d S T P

loop_
_atom_site_aniso_label
_atom_site_aniso_U_11
_atom_site_aniso_U_22
_atom_site_aniso_U_33
_atom_site_aniso_U_23
_atom_site_aniso_U_13
_atom_site_aniso_U_12
Br1 0.0484(9) 0.0503(9) 0.0481(9) 0.0029(7) 0.0005(7) -0.0025(7)
Br5 0.0400(12) 0.0453(13) 0.0821(16) 0.000 0.0068(11) 0.000
Br2 0.0571(10) 0.0565(10) 0.0666(11) -0.0071(8) 0.0049(8) -0.0190(8)
Cu2 0.0558(11) 0.0364(10) 0.0330(10) 0.0004(8) -0.0118(8) -0.0100(8)
Cu4 0.0356(10) 0.0273(10) 0.0607(11) 0.0081(8) 0.0011(8) -0.0069(8)
Cu1 0.0331(14) 0.0547(16) 0.0414(15) 0.000 0.0123(11) 0.000
Cu3 0.0435(18) 0.183(4) 0.065(2) 0.000 -0.0368(16) 0.000
O4 0.045(6) 0.036(6) 0.024(5) 0.012(5) 0.002(4) 0.000(4)
O12 0.039(6) 0.052(6) 0.037(6) 0.014(5) 0.002(5) 0.022(5)
O3 0.049(6) 0.042(6) 0.041(6) 0.007(5) -0.010(5) -0.007(6)
O5 0.070(7) 0.034(6) 0.047(6) 0.008(5) 0.004(5) 0.012(5)
O2 0.035(6) 0.064(8) 0.074(7) -0.012(6) -0.011(5) 0.007(5)
O11 0.064(7) 0.061(8) 0.049(6) -0.003(6) 0.024(5) -0.009(6)
N9 0.033(7) 0.035(7) 0.024(6) 0.009(6) -0.001(5) -0.015(6)
O1 0.051(6) 0.072(7) 0.039(6) 0.025(5) -0.026(5) -0.030(5)
N10 0.033(8) 0.038(8) 0.031(6) -0.001(6) 0.011(6) -0.001(6)
N4 0.063(8) 0.029(7) 0.031(7) 0.012(5) 0.003(7) 0.022(6)
O10 0.059(6) 0.063(7) 0.057(7) -0.003(5) -0.002(5) 0.020(5)
O8 0.042(6) 0.052(7) 0.080(7) 0.031(5) 0.036(6) 0.023(5)
N20 0.032(7) 0.044(7) 0.025(6) -0.002(5) -0.016(6) -0.011(7)
N6 0.031(7) 0.033(7) 0.045(8) 0.006(8) 0.014(7) -0.003(5)
O7 0.044(6) 0.078(8) 0.093(8) -0.035(7) -0.014(6) 0.019(6)
N22 0.036(7) 0.038(7) 0.033(8) 0.000(7) 0.012(6) -0.001(6)
N21 0.029(7) 0.030(7) 0.051(7) -0.015(6) 0.002(7) 0.009(5)
N18 0.056(8) 0.023(7) 0.034(8) -0.004(6) -0.019(8) 0.002(7)
N24 0.040(7) 0.034(8) 0.032(9) 0.000(6) 0.001(6) 0.006(6)
N3 0.039(8) 0.035(7) 0.035(7) 0.003(5) -0.001(6) 0.013(7)
N19 0.035(8) 0.030(7) 0.064(10) 0.013(7) 0.008(7) -0.009(7)
N2 0.041(7) 0.041(9) 0.046(7) -0.016(6) 0.008(6) -0.012(8)
C4 0.018(7) 0.030(8) 0.011(8) -0.003(7) 0.006(6) -0.002(7)
N16 0.035(8) 0.064(8) 0.051(8) 0.027(7) 0.017(6) 0.012(7)
N7 0.025(8) 0.040(8) 0.055(8) 0.020(7) -0.010(6) -0.006(6)
C73 0.058(12) 0.025(9) 0.013(8) 0.001(7) 0.007(8) 0.025(9)
N11 0.038(8) 0.060(9) 0.052(8) -0.020(6) -0.025(6) 0.008(7)
N12 0.049(8) 0.034(7) 0.037(7) 0.004(6) 0.006(6) -0.010(7)
C74 0.037(10) 0.049(10) 0.010(7) -0.010(8) 0.003(7) 0.022(9)
C39 0.031(8) 0.032(9) 0.025(9) 0.000(9) 0.002(7) 0.004(7)
N1 0.043(8) 0.037(8) 0.035(7) -0.010(7) 0.004(6) -0.007(6)
C5 0.027(8) 0.025(8) 0.026(8) 0.002(7) -0.006(7) -0.023(6)
C3 0.017(7) 0.038(9) 0.016(8) -0.009(8) 0.009(6) -0.020(7)
N8 0.061(10) 0.049(9) 0.041(7) 0.006(7) -0.013(7) -0.026(7)
C75 0.042(10) 0.022(8) 0.027(8) -0.009(7) 0.013(8) -0.006(8)
C86 0.036(10) 0.031(9) 0.034(9) 0.011(8) 0.005(8) 0.003(9)
C70 0.027(9) 0.025(8) 0.023(8) -0.003(7) 0.010(7) 0.000(8)
C20 0.054(10) 0.051(11) 0.009(8) -0.005(8) 0.003(7) -0.006(10)
N23 0.082(9) 0.041(7) 0.033(7) -0.012(6) 0.000(6) 0.041(7)
N5 0.055(8) 0.085(9) 0.037(7) 0.039(7) -0.015(6) -0.004(7)
C85 0.025(10) 0.041(10) 0.038(10) 0.014(9) 0.003(9) -0.002(9)
C42 0.031(9) 0.027(10) 0.031(10) -0.018(9) -0.002(8) -0.005(8)
C2 0.027(8) 0.026(8) 0.016(8) -0.003(7) -0.004(7) -0.003(7)
C72 0.038(10) 0.025(9) 0.040(9) -0.024(8) 0.011(8) 0.007(8)
C131 0.024(9) 0.039(11) 0.058(12) 0.008(10) -0.003(9) -0.004(8)
C1 0.011(7) 0.028(8) 0.049(10) -0.019(7) -0.016(7) 0.001(6)
C18 0.046(9) 0.035(9) 0.035(9) -0.009(7) -0.005(8) -0.012(7)
C71 0.019(9) 0.039(10) 0.030(8) -0.024(8) -0.007(7) 0.015(8)
C99 0.035(9) 0.030(9) 0.029(9) 0.018(8) 0.003(9) 0.004(8)
C107 0.038(10) 0.035(10) 0.035(9) 0.012(8) 0.006(8) 0.004(8)
C19 0.040(11) 0.039(11) 0.015(8) 0.008(7) -0.001(7) -0.007(9)
C106 0.047(11) 0.041(10) 0.025(8) 0.004(8) 0.005(8) -0.009(9)
C47 0.030(9) 0.034(9) 0.035(11) 0.002(8) -0.009(8) 0.006(8)
O6 0.079(9) 0.109(9) 0.092(9) 0.045(7) -0.007(7) 0.000(7)
C88 0.027(10) 0.033(9) 0.063(11) 0.017(9) -0.016(8) -0.001(8)
C87 0.043(11) 0.032(10) 0.047(9) 0.006(8) -0.016(9) 0.001(7)
C8 0.028(8) 0.060(9) 0.023(8) 0.002(7) 0.001(6) -0.022(8)
C40 0.068(10) 0.030(10) 0.029(10) 0.007(8) -0.002(9) 0.020(8)
N17 0.034(8) 0.030(8) 0.228(18) 0.031(10) -0.060(10) -0.003(7)
C33 0.043(10) 0.040(9) 0.032(8) 0.003(7) -0.001(8) -0.002(9)
C25 0.038(11) 0.049(11) 0.037(9) -0.015(8) -0.010(8) 0.004(10)
C59 0.050(11) 0.036(11) 0.034(9) -0.015(8) 0.017(8) -0.029(11)
C48 0.049(10) 0.043(10) 0.008(8) 0.001(8) 0.010(8) 0.028(8)
C26 0.047(12) 0.060(11) 0.032(9) 0.004(9) -0.015(8) 0.011(10)
C108 0.029(10) 0.042(10) 0.045(10) 0.020(9) -0.005(8) 0.001(9)
C130 0.031(9) 0.052(12) 0.038(11) -0.007(11) 0.014(8) 0.005(8)
C32 0.049(12) 0.037(10) 0.038(9) 0.011(8) 0.008(8) -0.017(9)
C111 0.020(9) 0.039(11) 0.056(10) 0.032(9) 0.016(8) 0.014(8)
C132 0.050(10) 0.043(12) 0.042(11) 0.015(9) 0.034(9) -0.001(8)
C31 0.052(12) 0.025(9) 0.035(10) 0.003(8) 0.017(9) -0.016(8)
N13 0.032(9) 0.133(13) 0.063(10) -0.035(10) -0.032(7) 0.018(9)
C46 0.041(10) 0.054(10) 0.029(10) -0.002(9) -0.015(9) 0.012(9)
C43 0.045(9) 0.044(9) 0.012(9) 0.014(8) 0.006(8) 0.024(8)
C109 0.048(11) 0.055(12) 0.029(9) 0.014(9) 0.016(9) -0.024(10)
C110 0.048(11) 0.020(10) 0.058(10) 0.007(9) 0.029(9) -0.002(9)
C45 0.033(9) 0.081(13) 0.028(10) 0.037(10) 0.009(8) 0.015(9)
N14 0.054(11) 0.126(13) 0.056(11) -0.014(11) -0.024(8) 0.020(10)
C84 0.044(8) 0.035(8) 0.031(8) 0.004(7) -0.001(6) 0.004(6)
C60 0.054(12) 0.031(11) 0.052(10) -0.001(8) 0.002(8) 0.003(8)
C16 0.041(9) 0.044(9) 0.047(9) -0.001(8) -0.003(7) -0.005(8)
C102 0.035(11) 0.022(8) 0.070(13) 0.000(9) -0.003(10) 0.009(8)
C12 0.026(8) 0.064(10) 0.043(9) -0.023(7) 0.011(7) -0.010(7)
C96 0.049(9) 0.038(9) 0.035(11) 0.005(8) -0.006(7) 0.019(8)
C44 0.033(9) 0.058(10) 0.026(10) 0.022(8) -0.003(8) 0.001(8)
C95 0.043(9) 0.031(9) 0.039(9) 0.011(9) 0.000(8) 0.003(8)
C51 0.051(9) 0.055(10) 0.022(9) 0.002(7) -0.003(7) 0.011(8)
C135 0.039(9) 0.049(10) 0.056(12) -0.004(9) 0.010(8) -0.005(9)
C92 0.043(9) 0.037(10) 0.050(12) -0.003(8) -0.005(8) 0.020(7)
C14 0.042(9) 0.045(9) 0.026(8) -0.004(6) 0.006(7) -0.004(8)
C77 0.048(9) 0.045(10) 0.027(9) -0.004(7) 0.006(7) -0.006(8)
C61 0.054(12) 0.040(10) 0.054(10) 0.003(9) 0.004(9) 0.015(10)
C34 0.033(11) 0.044(10) 0.057(10) 0.018(9) -0.006(7) -0.015(8)
C83 0.049(9) 0.033(8) 0.028(8) -0.003(7) -0.006(7) 0.012(7)
C79 0.016(9) 0.083(11) 0.043(9) -0.001(9) 0.000(7) 0.009(7)
C23 0.075(12) 0.056(12) 0.025(8) -0.001(9) 0.011(8) 0.006(10)
C56 0.047(10) 0.086(11) 0.021(9) -0.010(7) 0.004(7) 0.019(8)
C103 0.052(10) 0.053(10) 0.056(10) 0.032(9) 0.022(8) 0.019(8)
C76 0.048(11) 0.040(9) 0.067(10) -0.025(9) 0.003(8) 0.005(8)
C94 0.069(11) 0.042(10) 0.038(11) -0.001(9) 0.002(8) 0.024(8)
C133 0.037(9) 0.042(10) 0.064(13) 0.008(10) 0.015(9) -0.012(8)
C134 0.044(9) 0.055(12) 0.052(12) 0.004(9) 0.021(9) 0.003(9)
C41 0.069(11) 0.043(11) 0.033(11) 0.005(9) 0.008(8) -0.004(10)
C63 0.030(10) 0.065(12) 0.063(11) 0.025(10) 0.022(8) 0.017(10)
C90 0.034(11) 0.052(10) 0.057(11) -0.010(9) -0.022(8) 0.013(9)
C58 0.033(11) 0.064(13) 0.010(7) -0.006(8) -0.001(7) 0.011(11)
C129 0.038(11) 0.042(10) 0.055(10) -0.005(9) 0.020(9) -0.001(8)
C93 0.080(11) 0.049(11) 0.054(10) 0.010(10) 0.016(10) 0.011(9)
C62 0.069(14) 0.030(11) 0.060(10) -0.015(8) 0.028(10) -0.021(9)
C27 0.032(10) 0.062(10) 0.050(10) 0.004(8) -0.006(9) 0.014(10)
C50 0.039(10) 0.057(10) 0.029(8) 0.010(8) 0.005(7) 0.020(8)
C9 0.027(8) 0.050(10) 0.042(9) -0.009(7) -0.008(7) -0.008(8)
C81 0.089(12) 0.033(9) 0.052(10) -0.006(8) 0.026(9) -0.019(8)
C89 0.034(10) 0.051(10) 0.046(9) -0.025(9) -0.007(9) 0.020(7)
C105 0.037(10) 0.039(10) 0.098(12) 0.021(8) -0.016(9) 0.005(8)
C78 0.081(11) 0.042(9) 0.027(8) -0.008(8) 0.000(8) 0.008(9)
C97 0.079(12) 0.060(11) 0.027(10) 0.001(9) 0.018(10) 0.034(9)
N15 0.171(15) 0.032(8) 0.053(9) -0.002(7) 0.007(10) 0.005(8)
C112 0.062(10) 0.064(11) 0.042(9) 0.000(10) 0.006(8) 0.006(8)
C38 0.059(11) 0.081(12) 0.028(10) 0.017(10) 0.019(7) 0.025(10)
C65 0.089(15) 0.074(14) 0.042(10) 0.029(9) -0.014(10) 0.010(11)
C28 0.032(12) 0.104(15) 0.054(11) 0.000(11) -0.004(9) 0.006(9)
C116 0.056(10) 0.040(10) 0.078(11) 0.028(9) 0.034(8) 0.016(9)
C100 0.049(11) 0.054(11) 0.088(13) 0.033(11) 0.010(11) 0.021(8)
C69 0.055(12) 0.072(11) 0.051(10) 0.027(10) -0.019(9) -0.001(10)
C68 0.052(10) 0.084(13) 0.050(10) 0.012(10) -0.024(9) -0.027(11)
C21 0.079(13) 0.038(10) 0.043(9) -0.015(8) 0.015(9) -0.031(9)
C37 0.043(9) 0.064(12) 0.062(13) 0.038(9) 0.012(9) 0.027(9)
C67 0.070(13) 0.051(10) 0.058(11) 0.029(9) -0.020(9) -0.026(10)
C52 0.069(12) 0.056(10) 0.045(9) 0.007(8) 0.024(8) 0.012(10)
C127 0.037(11) 0.049(11) 0.115(17) -0.023(12) 0.028(11) -0.002(10)
C125 0.075(12) 0.038(11) 0.065(12) 0.006(9) -0.010(11) -0.027(11)
C57 0.026(9) 0.169(18) 0.046(10) -0.018(10) 0.019(7) 0.023(10)
C98 0.067(12) 0.057(10) 0.031(11) 0.011(9) 0.013(8) 0.028(10)
C49 0.056(10) 0.089(12) 0.031(9) 0.009(9) -0.014(8) -0.004(10)
C22 0.060(11) 0.064(13) 0.059(11) -0.010(10) 0.009(10) -0.023(10)
C53 0.064(12) 0.062(10) 0.064(11) 0.002(8) 0.023(8) -0.035(9)
C80 0.043(9) 0.067(10) 0.053(10) -0.014(9) -0.015(7) -0.014(8)
C128 0.035(10) 0.067(13) 0.086(14) 0.008(11) 0.003(10) -0.017(11)
C119 0.055(12) 0.056(11) 0.089(16) -0.004(12) -0.035(10) 0.022(10)
C126 0.085(17) 0.039(12) 0.101(14) -0.029(12) 0.037(14) -0.031(11)
C30 0.048(13) 0.107(14) 0.058(11) -0.041(11) -0.022(9) 0.022(10)
C117 0.044(9) 0.045(10) 0.092(12) 0.009(9) 0.014(8) 0.016(7)
C114 0.085(14) 0.073(12) 0.083(14) 0.027(10) -0.043(11) -0.025(10)
C82 0.111(14) 0.047(10) 0.066(11) -0.014(8) 0.033(10) -0.019(9)
C66 0.108(14) 0.060(12) 0.059(11) 0.040(10) -0.037(11) -0.023(12)
C113 0.072(11) 0.062(12) 0.074(11) 0.002(10) -0.005(9) 0.007(9)
C120 0.057(12) 0.070(12) 0.073(13) -0.036(12) -0.024(12) 0.018(9)
C15 0.055(11) 0.085(12) 0.072(11) 0.017(9) 0.009(9) 0.020(9)
C121 0.060(13) 0.115(17) 0.071(16) -0.026(12) -0.027(12) 0.004(13)
C123 0.083(14) 0.107(17) 0.037(13) -0.005(10) -0.027(11) 0.020(14)
C122 0.061(12) 0.093(14) 0.061(13) -0.013(13) -0.031(12) 0.007(10)
C104 0.135(16) 0.062(12) 0.034(10) -0.005(9) 0.013(11) -0.014(11)
C29 0.049(13) 0.133(17) 0.075(13) -0.053(12) -0.022(11) 0.018(13)
C115 0.133(18) 0.095(14) 0.105(17) 0.017(12) -0.085(14) -0.042(13)
Br6 0.208(4) 0.108(2) 0.086(2) 0.000 -0.082(2) 0.000
C24 0.065(10) 0.026(9) 0.038(9) -0.006(8) 0.005(9) -0.030(8)
Br4 0.0755(17) 0.0823(18) 0.0859(18) 0.000 0.0144(14) 0.000
Br8 0.0662(12) 0.0897(13) 0.0937(13) -0.0392(11) -0.0258(10) 0.0261(10)
Br7 0.255(4) 0.183(3) 0.228(4) -0.009(3) 0.063(3) -0.015(3)
C101 0.068(12) 0.047(10) 0.050(11) 0.028(9) 0.002(8) 0.012(10)
C17 0.053(10) 0.042(9) 0.072(11) 0.029(8) -0.013(8) -0.009(8)
C36 0.058(12) 0.056(11) 0.097(13) 0.027(11) -0.030(9) -0.026(10)
C35 0.072(14) 0.061(12) 0.104(14) 0.046(10) -0.014(12) -0.029(12)
O9 0.140(12) 0.124(11) 0.113(12) 0.038(9) -0.017(9) -0.017(9)
Br3 0.216(6) 0.418(11) 0.173(5) 0.000 -0.002(4) 0.000

loop_
_atom_type_symbol
_atom_type_description
_atom_type_scat_dispersion_real
_atom_type_scat_dispersion_imag
_atom_type_scat_source
C C 0.0033 0.0016 'International Tables Vol C Tables 4.2.6.8 and 6.1.1.4'
H H 0.0000 0.0000 'International Tables Vol C Tables 4.2.6.8 and 6.1.1.4'
Br Br -0.2901 2.4595 'International Tables Vol C Tables 4.2.6.8 and 6.1.1.4'
Cu Cu 0.3201 1.2651 'International Tables Vol C Tables 4.2.6.8 and 6.1.1.4'
N N 0.0061 0.0033 'International Tables Vol C Tables 4.2.6.8 and 6.1.1.4'
O O 0.0106 0.0060 'International Tables Vol C Tables 4.2.6.8 and 6.1.1.4'

loop_
_geom_angle_atom_site_label_1
_geom_angle_atom_site_label_2
_geom_angle_atom_site_label_3
_geom_angle
_geom_angle_site_symmetry_1
_geom_angle_site_symmetry_3
N20 Cu2 Br2 96.8(3) . .
N20 Cu2 N18 87.9(4) . .
N18 Cu2 Br2 100.3(4) . .
N12 Cu2 Br2 99.2(4) . .
N12 Cu2 N20 163.7(5) . .
N12 Cu2 N18 86.3(4) . .
N12 Cu2 N8 91.3(4) . .
N8 Cu2 Br2 100.6(4) . .
N8 Cu2 N20 88.7(5) . .
N8 Cu2 N18 159.1(6) . .
N6 Cu4 Br1 99.0(4) . .
N6 Cu4 N24 86.8(4) . 2_655
N6 Cu4 N19 161.0(6) . .
N6 Cu4 N7 90.5(5) . .
N24 Cu4 Br1 97.6(3) 2_655 .
N19 Cu4 Br1 99.9(4) . .
N19 Cu4 N24 88.8(4) . 2_655
N19 Cu4 N7 88.9(5) . .
N7 Cu4 Br1 97.8(4) . .
N7 Cu4 N24 164.6(5) . 2_655
N2 Cu1 Br5 98.0(4) 2_655 .
N2 Cu1 Br5 98.0(4) . .
N2 Cu1 N2 163.9(8) . 2_655
N2 Cu1 N1 89.7(4) 2_655 .
N2 Cu1 N1 87.3(4) . .
N2 Cu1 N1 89.7(4) . 2_655
N2 Cu1 N1 87.3(4) 2_655 2_655
N1 Cu1 Br5 100.7(4) . .
N1 Cu1 Br5 100.7(4) 2_655 .
N1 Cu1 N1 158.6(8) 2_655 .
N13 Cu3 N13 174.9(10) . 2_655
N13 Cu3 N14 90.2(6) 2_655 2_655
N13 Cu3 N14 89.5(6) . 2_655
N13 Cu3 N14 90.2(6) . .
N13 Cu3 N14 89.5(6) 2_655 .
N13 Cu3 Br6 92.6(5) . .
N13 Cu3 Br6 92.6(5) 2_655 .
N14 Cu3 N14 171.7(11) 2_655 .
N14 Cu3 Br6 94.2(6) 2_655 .
N14 Cu3 Br6 94.2(6) . .
C8 N9 H 121.3 . .
C31 N9 H 121.3 . .
C31 N9 C8 117.4(10) . .
C18 N10 HA 119.1 . .
C19 N10 HA 119.1 . .
C19 N10 C18 121.9(11) . .
C42 N4 HB 119.5 . .
C42 N4 C51 121.0(10) . .
C51 N4 HB 119.5 . .
C88 N20 Cu2 122.9(10) . .
C89 N20 Cu2 119.0(10) . .
C89 N20 C88 117.2(11) . .
C41 N6 Cu4 124.1(11) . .
C37 N6 Cu4 120.9(10) . .
C37 N6 C41 114.8(11) . .
C130 N22 HC 119.3 . .
C130 N22 C77 121.4(11) . .
C77 N22 HC 119.3 . .
C85 N21 HD 119.5 . .
C85 N21 C76 120.9(11) . .
C76 N21 HD 119.5 . .
C97 N18 Cu2 120.4(11) . .
C97 N18 C101 118.4(12) . .
C101 N18 Cu2 120.9(11) . .
C95 N24 Cu4 119.3(10) . 2_655
C94 N24 Cu4 120.9(10) . 2_655
C94 N24 C95 117.4(11) . .
C58 N3 HE 119.1 . .
C58 N3 C50 121.9(11) . .
C50 N3 HE 119.1 . .
C129 N19 Cu4 122.5(11) . .
C129 N19 C125 117.3(12) . .
C125 N19 Cu4 119.3(12) . .
C61 N2 Cu1 122.6(11) . .
C61 N2 C62 115.8(12) . .
C62 N2 Cu1 120.9(11) . .
C5 C4 C3 118.8(10) . .
C5 C4 C14 120.7(11) . .
C3 C4 C14 120.5(10) . .
C102 N16 HF 119.0 . .
C102 N16 C103 121.9(11) . .
C103 N16 HF 119.0 . .
C34 N7 Cu4 122.0(10) . .
C35 N7 Cu4 120.0(11) . .
C35 N7 C34 117.5(11) . .
C74 C73 C72 121.6(11) . .
C74 C73 C78 117.9(14) . .
C72 C73 C78 120.4(14) . .
C25 N11 HG 120.3 . .
C25 N11 C9 119.5(11) . .
C9 N11 HG 120.3 . .
C23 N12 Cu2 121.1(10) . .
C22 N12 Cu2 124.4(11) . .
C22 N12 C23 114.5(11) . .
C73 C74 C75 119.0(12) . .
C73 C74 C79 122.3(13) . .
C75 C74 C79 118.7(13) . .
C40 C39 C42 116.7(13) . .
C40 C39 C38 115.4(12) . .
C38 C39 C42 127.7(14) . .
C133 N1 Cu1 122.1(11) . .
C134 N1 Cu1 120.1(11) . .
C134 N1 C133 117.6(11) . .
C4 C5 C6 121.6(10) . .
C4 C5 C8 119.0(11) . .
C6 C5 C8 119.4(11) . .
C4 C3 C2 121.0(10) . .
C4 C3 C18 119.5(11) . .
C2 C3 C18 119.4(11) . .
C68 N8 Cu2 121.3(11) . .
C67 N8 Cu2 122.9(10) . .
C67 N8 C68 114.9(12) . .
C74 C75 C77 119.8(13) . .
C70 C75 C74 120.4(11) . .
C70 C75 C77 119.6(12) . .
C87 C86 C85 117.5(14) . .
C90 C86 C85 125.6(14) . .
C90 C86 C87 116.9(12) . .
C75 C70 C71 119.0(11) . .
C75 C70 C83 122.3(12) . .
C71 C70 C83 118.8(12) . .
C5 C6 C12 120.8(11) . .
C1 C6 C5 119.0(11) . .
C1 C6 C12 120.2(11) . .
C21 C20 C19 117.8(13) . .
C24 C20 C19 123.1(13) . .
C24 C20 C21 119.1(12) . .
C91 N23 HH 117.8 . .
C91 N23 C78 124.4(11) . .
C78 N23 HH 117.8 . .
C64 N5 C49 123.6(13) . .
O12 C85 N21 123.7(13) . .
O12 C85 C86 119.6(13) . .
N21 C85 C86 116.7(13) . .
O4 C42 N4 120.8(12) . .
O4 C42 C39 122.7(12) . .
N4 C42 C39 116.3(13) . .
C3 C2 C16 121.7(11) . .
C1 C2 C3 118.6(10) . .
C1 C2 C16 119.7(11) . .
C73 C72 C81 120.0(14) . .
C71 C72 C73 118.3(11) . .
C71 C72 C81 121.6(14) . .
C132 C131 C130 123.5(15) . .
C132 C131 C135 116.1(13) . .
C135 C131 C130 120.3(15) . .
C6 C1 C2 121.0(10) . .
C6 C1 C9 121.5(12) . .
C2 C1 C9 117.4(11) . .
N10 C18 C3 113.6(9) . .
N10 C18 HI 108.8 . .
N10 C18 HJ 108.8 . .
C3 C18 HI 108.8 . .
C3 C18 HJ 108.8 . .
HI C18 HJ 107.7 . .
C70 C71 C76 122.2(13) . .
C72 C71 C70 121.5(11) . .
C72 C71 C76 116.2(13) . .
C100 C99 C102 126.4(15) . .
C98 C99 C102 119.3(14) . .
C98 C99 C100 114.3(12) . .
C106 C107 C103 119.8(14) . .
C108 C107 C106 121.1(12) . .
C108 C107 C103 119.0(13) . .
O3 C19 N10 124.2(12) . .
O3 C19 C20 120.6(13) . .
N10 C19 C20 115.3(14) . .
C107 C106 C112 119.0(13) . .
C111 C106 C107 119.3(12) . .
C111 C106 C112 121.7(13) . .
C48 C47 C50 121.4(13) . .
C46 C47 C48 120.8(12) . .
C46 C47 C50 117.8(13) . .
N20 C88 HK 118.4 . .
N20 C88 C87 123.2(12) . .
C87 C88 HK 118.4 . .
C86 C87 HL 120.7 . .
C88 C87 C86 118.6(12) . .
C88 C87 HL 120.7 . .
N9 C8 C5 110.7(9) . .
N9 C8 HM 109.5 . .
N9 C8 HN 109.5 . .
C5 C8 HM 109.5 . .
C5 C8 HN 109.5 . .
HM C8 HN 108.1 . .
C39 C40 HO 119.9 . .
C39 C40 C41 120.3(12) . .
C41 C40 HO 119.9 . .
C105 N17 HP 118.4 . .
C124 N17 HP 118.4 . .
C124 N17 C105 123.2(19) . .
C32 C33 HQ 119.8 . .
C34 C33 HQ 119.8 . .
C34 C33 C32 120.5(12) . .
O2 C25 N11 122.6(12) . .
O2 C25 C26 120.3(14) . .
N11 C25 C26 117.1(14) . .
C60 C59 C63 116.8(14) . .
C60 C59 C58 126.9(14) . .
C63 C59 C58 116.3(14) . .
C47 C48 C43 119.3(12) . .
C47 C48 C52 119.0(13) . .
C43 C48 C52 121.6(11) . .
C27 C26 C25 118.5(15) . .
C30 C26 C25 123.6(15) . .
C30 C26 C27 117.9(13) . .
C107 C108 C109 118.9(12) . .
C107 C108 C114 122.8(14) . .
C109 C108 C114 118.3(15) . .
O11 C130 N22 122.8(12) . .
O11 C130 C131 119.2(15) . .
N22 C130 C131 118.0(15) . .
C33 C32 C31 128.2(14) . .
C36 C32 C33 116.1(12) . .
C36 C32 C31 115.6(14) . .
C106 C111 C105 116.9(14) . .
C110 C111 C106 120.2(12) . .
C110 C111 C105 122.9(13) . .
C131 C132 HR 119.6 . .
C131 C132 C133 120.7(13) . .
C133 C132 HR 119.6 . .
N9 C31 C32 115.6(14) . .
O1 C31 N9 124.1(12) . .
O1 C31 C32 120.3(13) . .
C28 N13 Cu3 120.5(13) . .
C28 N13 C29 118.2(13) . .
C29 N13 Cu3 120.9(13) . .
C47 C46 C45 119.5(12) . .
C47 C46 C56 123.3(14) . .
C45 C46 C56 117.1(14) . .
C48 C43 C51 119.0(13) . .
C44 C43 C48 120.5(11) . .
C44 C43 C51 120.4(13) . .
C108 C109 C104 122.4(15) . .
C110 C109 C108 120.4(13) . .
C110 C109 C104 117.0(15) . .
C111 C110 C109 119.9(12) . .
C111 C110 C116 118.6(15) . .
C109 C110 C116 121.5(15) . .
C46 C45 C49 120.2(13) . .
C44 C45 C46 120.7(13) . .
C44 C45 C49 118.7(15) . .
C121 N14 Cu3 118.4(16) . .
C121 N14 C122 118.3(16) . .
C122 N14 Cu3 123.2(17) . .
HS C84 HT 109.5 . .
HS C84 HU 109.5 . .
HT C84 HU 109.5 . .
C83 C84 HS 109.5 . .
C83 C84 HT 109.5 . .
C83 C84 HU 109.5 . .
C59 C60 HV 120.0 . .
C59 C60 C61 120.1(13) . .
C61 C60 HV 120.0 . .
C2 C16 HW 109.4 . .
C2 C16 HX 109.4 . .
HW C16 HX 108.0 . .
C17 C16 C2 111.1(10) . .
C17 C16 HW 109.4 . .
C17 C16 HX 109.4 . .
O8 C102 N16 119.7(13) . .
O8 C102 C99 120.9(13) . .
N16 C102 C99 119.4(14) . .
C6 C12 HY 108.7 . .
C6 C12 HZ 108.7 . .
HY C12 HZ 107.6 . .
C13 C12 C6 114.2(10) . .
C13 C12 HY 108.7 . .
C13 C12 HZ 108.7 . .
C95 C96 H0AA 120.8 . .
C95 C96 C92 118.4(12) . .
C92 C96 H0AA 120.8 . .
C43 C44 C45 119.1(13) . .
C43 C44 C54 119.0(13) . .
C45 C44 C54 121.7(14) . .
N24 C95 C96 123.8(12) . .
N24 C95 H1AA 118.1 . .
C96 C95 H1AA 118.1 . .
N4 C51 C43 110.1(10) . .
N4 C51 H2AA 109.6 . .
N4 C51 H3AA 109.6 . .
C43 C51 H2AA 109.6 . .
C43 C51 H3AA 109.6 . .
H2AA C51 H3AA 108.2 . .
C131 C135 H4AA 120.7 . .
C131 C135 C134 118.6(13) . .
C134 C135 H4AA 120.7 . .
C96 C92 C91 122.3(13) . .
C93 C92 C96 118.4(12) . .
C93 C92 C91 119.4(14) . .
C4 C14 H5AA 109.6 . .
C4 C14 H6AA 109.6 . .
C4 C14 C15 110.4(10) . .
H5AA C14 H6AA 108.1 . .
C15 C14 H5AA 109.6 . .
C15 C14 H6AA 109.6 . .
O10 C91 C92 118.0(13) . .
N23 C91 O10 121.5(13) . .
N23 C91 C92 119.9(13) . .
N22 C77 C75 112.2(10) . .
N22 C77 H7AA 109.2 . .
N22 C77 H8AA 109.2 . .
C75 C77 H7AA 109.2 . .
C75 C77 H8AA 109.2 . .
H7AA C77 H8AA 107.9 . .
N2 C61 C60 123.9(13) . .
N2 C61 H9AA 118.1 . .
C60 C61 H9AA 118.1 . .
N7 C34 C33 124.3(12) . .
N7 C34 H0BA 117.8 . .
C33 C34 H0BA 117.8 . .
C70 C83 C84 114.3(9) . .
C70 C83 H1BA 108.7 . .
C70 C83 H2BA 108.7 . .
C84 C83 H1BA 108.7 . .
C84 C83 H2BA 108.7 . .
H1BA C83 H2BA 107.6 . .
C74 C79 H3BA 109.0 . .
C74 C79 H4BA 109.0 . .
H3BA C79 H4BA 107.8 . .
C80 C79 C74 113.1(10) . .
C80 C79 H3BA 109.0 . .
C80 C79 H4BA 109.0 . .
N12 C23 H5BA 117.4 . .
N12 C23 C24 125.2(13) . .
C24 C23 H5BA 117.4 . .
C46 C56 H6BA 109.4 . .
C46 C56 H7BA 109.4 . .
H6BA C56 H7BA 108.0 . .
C57 C56 C46 111.2(10) . .
C57 C56 H6BA 109.4 . .
C57 C56 H7BA 109.4 . .
N16 C103 C107 110.7(10) . .
N16 C103 H8BA 109.5 . .
N16 C103 H9BA 109.5 . .
C107 C103 H8BA 109.5 . .
C107 C103 H9BA 109.5 . .
H8BA C103 H9BA 108.1 . .
N21 C76 C71 111.5(10) . .
N21 C76 H0CA 109.3 . .
N21 C76 H1CA 109.3 . .
C71 C76 H0CA 109.3 . .
C71 C76 H1CA 109.3 . .
H0CA C76 H1CA 108.0 . .
N24 C94 H2CA 118.0 . .
N24 C94 C93 124.1(13) . .
C93 C94 H2CA 118.0 . .
N1 C133 C132 123.8(13) . .
N1 C133 H3CA 118.1 . .
C132 C133 H3CA 118.1 . .
N1 C134 C135 123.0(13) . .
N1 C134 H4CA 118.5 . .
C135 C134 H4CA 118.5 . .
N6 C41 C40 124.7(13) . .
N6 C41 H5CA 117.6 . .
C40 C41 H5CA 117.6 . .
C59 C63 H6CA 120.6 . .
C62 C63 C59 118.7(14) . .
C62 C63 H6CA 120.6 . .
C86 C90 H7CA 120.1 . .
C89 C90 C86 119.8(12) . .
C89 C90 H7CA 120.1 . .
O5 C58 N3 125.5(12) . .
O5 C58 C59 119.2(14) . .
N3 C58 C59 115.2(14) . .
N19 C129 H8CA 118.8 . .
N19 C129 C128 122.4(14) . .
C128 C129 H8CA 118.8 . .
C92 C93 C94 117.6(13) . .
C92 C93 H9CA 121.2 . .
C94 C93 H9CA 121.2 . .
N2 C62 C63 124.5(13) . .
N2 C62 H0DA 117.7 . .
C63 C62 H0DA 117.7 . .
C26 C27 H1DA 121.1 . .
C26 C27 C28 117.8(14) . .
C28 C27 H1DA 121.1 . .
N3 C50 C47 110.1(10) . .
N3 C50 H2DA 109.6 . .
N3 C50 H3DA 109.6 . .
C47 C50 H2DA 109.6 . .
C47 C50 H3DA 109.6 . .
H2DA C50 H3DA 108.2 . .
N11 C9 H4DA 109.3 . .
N11 C9 H5DA 109.3 . .
C1 C9 N11 111.7(10) . .
C1 C9 H4DA 109.3 . .
C1 C9 H5DA 109.3 . .
H4DA C9 H5DA 107.9 . .
C72 C81 H6DA 108.4 . .
C72 C81 H7DA 108.4 . .
C72 C81 C82 115.4(10) . .
H6DA C81 H7DA 107.5 . .
C82 C81 H6DA 108.4 . .
C82 C81 H7DA 108.4 . .
N20 C89 C90 124.2(12) . .
N20 C89 H8DA 117.9 . .
C90 C89 H8DA 117.9 . .
N17 C105 H9DA 110.6 . .
N17 C105 H0EA 110.6 . .
C111 C105 N17 105.7(11) . .
C111 C105 H9DA 110.6 . .
C111 C105 H0EA 110.6 . .
H9DA C105 H0EA 108.7 . .
C73 C78 H1EA 109.7 . .
C73 C78 H2EA 109.7 . .
N23 C78 C73 109.9(10) . .
N23 C78 H1EA 109.7 . .
N23 C78 H2EA 109.7 . .
H1EA C78 H2EA 108.2 . .
N18 C97 H3EA 118.7 . .
N18 C97 C98 122.7(13) . .
C98 C97 H3EA 118.7 . .
C118 N15 H4EA 119.8 . .
C118 N15 C104 120.5(14) . .
C104 N15 H4EA 119.8 . .
C106 C112 H5EA 108.6 . .
C106 C112 H6EA 108.6 . .
H5EA C112 H6EA 107.6 . .
C113 C112 C106 114.7(11) . .
C113 C112 H5EA 108.6 . .
C113 C112 H6EA 108.6 . .
C39 C38 H7EA 119.4 . .
C37 C38 C39 121.3(13) . .
C37 C38 H7EA 119.4 . .
C69 C65 C64 120.6(16) . .
C66 C65 C69 118.4(13) . .
C66 C65 C64 121.0(17) . .
N13 C28 C27 124.0(14) . .
N13 C28 H8EA 118.0 . .
C27 C28 H8EA 118.0 . .
C110 C116 H9EA 108.9 . .
C110 C116 H0FA 108.9 . .
C110 C116 C117 113.2(11) . .
H9EA C116 H0FA 107.7 . .
C117 C116 H9EA 108.9 . .
C117 C116 H0FA 108.9 . .
C99 C100 H1FA 118.7 . .
C99 C100 C101 122.5(13) . .
C101 C100 H1FA 118.7 . .
C65 C69 H2FA 121.2 . .
C68 C69 C65 117.7(14) . .
C68 C69 H2FA 121.2 . .
N8 C68 H3FA 117.4 . .
C69 C68 N8 125.3(13) . .
C69 C68 H3FA 117.4 . .
C20 C21 H4FA 120.6 . .
C22 C21 C20 118.7(13) . .
C22 C21 H4FA 120.6 . .
N6 C37 C38 123.5(13) . .
N6 C37 H5FA 118.3 . .
C38 C37 H5FA 118.3 . .
N8 C67 H6FA 117.3 . .
N8 C67 C66 125.3(13) . .
C66 C67 H6FA 117.3 . .
O7 C118 N15 121.6(16) . .
O7 C118 C119 117.2(18) . .
N15 C118 C119 121.0(17) . .
C48 C52 H7FA 109.1 . .
C48 C52 H8FA 109.1 . .
C48 C52 C53 112.3(11) . .
H7FA C52 H8FA 107.9 . .
C53 C52 H7FA 109.1 . .
C53 C52 H8FA 109.1 . .
C128 C127 C124 125(2) . 2_655
C126 C127 C128 118.5(15) . .
C126 C127 C124 116(2) . 2_655
N19 C125 H9FA 118.9 . .
C126 C125 N19 122.2(16) . .
C126 C125 H9FA 118.9 . .
C56 C57 H0GA 109.5 . .
C56 C57 H1GA 109.5 . .
C56 C57 H2GA 109.5 . .
H0GA C57 H1GA 109.5 . .
H0GA C57 H2GA 109.5 . .
H1GA C57 H2GA 109.5 . .
C99 C98 C97 122.2(13) . .
C99 C98 H3GA 118.9 . .
C97 C98 H3GA 118.9 . .
N5 C49 C45 110.2(11) . .
N5 C49 H4GA 109.6 . .
N5 C49 H5GA 109.6 . .
C45 C49 H4GA 109.6 . .
C45 C49 H5GA 109.6 . .
H4GA C49 H5GA 108.1 . .
N12 C22 C21 124.4(13) . .
N12 C22 H6GA 117.8 . .
C21 C22 H6GA 117.8 . .
C52 C53 H7GA 109.5 . .
C52 C53 H8GA 109.5 . .
C52 C53 H9GA 109.5 . .
H7GA C53 H8GA 109.5 . .
H7GA C53 H9GA 109.5 . .
H8GA C53 H9GA 109.5 . .
C79 C80 H0HA 109.5 . .
C79 C80 H1HA 109.5 . .
C79 C80 H2HA 109.5 . .
H0HA C80 H1HA 109.5 . .
H0HA C80 H2HA 109.5 . .
H1HA C80 H2HA 109.5 . .
C129 C128 C127 118.5(15) . .
C129 C128 H3HA 120.8 . .
C127 C128 H3HA 120.8 . .
C120 C119 C118 122(2) . .
C123 C119 C118 120.8(18) . .
C123 C119 C120 116.7(17) . .
C127 C126 C125 121.1(17) . .
C127 C126 H4HA 119.5 . .
C125 C126 H4HA 119.5 . .
C26 C30 H5HA 120.3 . .
C26 C30 C29 119.5(14) . .
C29 C30 H5HA 120.3 . .
N5 C64 O6 122.2(16) . .
N5 C64 C65 120.8(16) . .
O6 C64 C65 117.0(16) . .
C116 C117 H6HA 109.5 . .
C116 C117 H7HA 109.5 . .
C116 C117 H8HA 109.5 . .
H6HA C117 H7HA 109.5 . .
H6HA C117 H8HA 109.5 . .
H7HA C117 H8HA 109.5 . .
C108 C114 H9HA 108.7 . .
C108 C114 H0IA 108.7 . .
C108 C114 C115 114.4(14) . .
H9HA C114 H0IA 107.6 . .
C115 C114 H9HA 108.7 . .
C115 C114 H0IA 108.7 . .
C81 C82 H1IA 109.5 . .
C81 C82 H2IA 109.5 . .
C81 C82 H3IA 109.5 . .
H1IA C82 H2IA 109.5 . .
H1IA C82 H3IA 109.5 . .
H2IA C82 H3IA 109.5 . .
C65 C66 H4IA 120.8 . .
C67 C66 C65 118.5(15) . .
C67 C66 H4IA 120.8 . .
C112 C113 H5IA 109.5 . .
C112 C113 H6IA 109.5 . .
C112 C113 H7IA 109.5 . .
H5IA C113 H6IA 109.5 . .
H5IA C113 H7IA 109.5 . .
H6IA C113 H7IA 109.5 . .
C119 C120 H8IA 119.3 . .
C121 C120 C119 121.5(18) . .
C121 C120 H8IA 119.3 . .
C14 C15 H9IA 109.5 . .
C14 C15 H0JA 109.5 . .
C14 C15 H1JA 109.5 . .
H9IA C15 H0JA 109.5 . .
H9IA C15 H1JA 109.5 . .
H0JA C15 H1JA 109.5 . .
N14 C121 C120 121.1(17) . .
N14 C121 H2JA 119.4 . .
C120 C121 H2JA 119.4 . .
C119 C123 H3JA 120.0 . .
C119 C123 C122 120.0(17) . .
C122 C123 H3JA 120.0 . .
N14 C122 C123 122.2(17) . .
N14 C122 H4JA 118.9 . .
C123 C122 H4JA 118.9 . .
C109 C104 H5JA 109.6 . .
C109 C104 H6JA 109.6 . .
N15 C104 C109 110.4(12) . .
N15 C104 H5JA 109.6 . .
N15 C104 H6JA 109.6 . .
H5JA C104 H6JA 108.1 . .
N13 C29 C30 122.6(15) . .
N13 C29 H7JA 118.7 . .
C30 C29 H7JA 118.7 . .
C114 C115 H8JA 109.5 . .
C114 C115 H9JA 109.5 . .
C114 C115 H0KA 109.5 . .
H8JA C115 H9JA 109.5 . .
H8JA C115 H0KA 109.5 . .
H9JA C115 H0KA 109.5 . .
C12 C13 H1KA 109.5 . .
C12 C13 H2KA 109.5 . .
C12 C13 H3KA 109.5 . .
H1KA C13 H2KA 109.5 . .
H1KA C13 H3KA 109.5 . .
H2KA C13 H3KA 109.5 . .
C20 C24 C23 118.1(13) . .
C20 C24 H4KA 120.9 . .
C23 C24 H4KA 120.9 . .
N18 C101 C100 119.9(14) . .
N18 C101 H5KA 120.1 . .
C100 C101 H5KA 120.1 . .
C16 C17 H6KA 109.5 . .
C16 C17 H7KA 109.5 . .
C16 C17 H8KA 109.5 . .
H6KA C17 H7KA 109.5 . .
H6KA C17 H8KA 109.5 . .
H7KA C17 H8KA 109.5 . .
C44 C54 H9KA 107.6 . .
C44 C54 H0LA 107.6 . .
H9KA C54 H0LA 107.0 . .
C55 C54 C44 118.9(15) . .
C55 C54 H9KA 107.6 . .
C55 C54 H0LA 107.6 . .
C32 C36 H1LA 120.8 . .
C32 C36 C35 118.4(14) . .
C35 C36 H1LA 120.8 . .
N7 C35 C36 123.0(14) . .
N7 C35 H2LA 118.5 . .
C36 C35 H2LA 118.5 . .
N17 C124 C127 117(2) . 2_655
N17 C124 O9 123(2) . .
O9 C124 C127 119(2) . 2_655
C54 C55 H3LA 109.5 . .
C54 C55 H4LA 109.5 . .
C54 C55 H5LA 109.5 . .
H3LA C55 H4LA 109.5 . .
H3LA C55 H5LA 109.5 . .
H4LA C55 H5LA 109.5 . .

loop_
_geom_bond_atom_site_label_1
_geom_bond_atom_site_label_2
_geom_bond_distance
_geom_bond_site_symmetry_2
Br1 Cu4 2.620(2) .
Br5 Cu1 2.581(3) .
Br2 Cu2 2.608(2) .
Cu2 N20 2.040(10) .
Cu2 N18 2.041(11) .
Cu2 N12 2.009(11) .
Cu2 N8 2.016(11) .
Cu4 N6 2.012(10) .
Cu4 N24 2.044(10) 2_655
Cu4 N19 2.018(11) .
Cu4 N7 2.036(10) .
Cu1 N2 2.019(11) 2_655
Cu1 N2 2.019(11) .
Cu1 N1 2.068(10) 2_655
Cu1 N1 2.068(10) .
Cu3 N13 2.023(12) .
Cu3 N13 2.023(12) 2_655
Cu3 N14 2.034(14) 2_655
Cu3 N14 2.034(14) .
Cu3 Br6 2.804(5) .
O4 C42 1.208(14) .
O12 C85 1.219(14) .
O3 C19 1.224(15) .
O5 C58 1.237(16) .
O2 C25 1.228(15) .
O11 C130 1.226(16) .
N9 H 0.8800 .
N9 C8 1.459(14) .
N9 C31 1.310(15) .
O1 C31 1.226(15) .
N10 HA 0.8800 .
N10 C18 1.482(15) .
N10 C19 1.308(15) .
N4 HB 0.8800 .
N4 C42 1.377(15) .
N4 C51 1.461(15) .
O10 C91 1.281(15) .
O8 C102 1.240(15) .
N20 C88 1.321(15) .
N20 C89 1.315(15) .
N6 C41 1.339(16) .
N6 C37 1.315(17) .
O7 C118 1.215(18) .
N22 HC 0.8800 .
N22 C130 1.309(16) .
N22 C77 1.452(15) .
N21 HD 0.8800 .
N21 C85 1.323(15) .
N21 C76 1.451(15) .
N18 C97 1.304(16) .
N18 C101 1.312(16) .
N24 Cu4 2.044(10) 2_655
N24 C95 1.345(15) .
N24 C94 1.294(16) .
N3 HE 0.8800 .
N3 C58 1.307(16) .
N3 C50 1.481(15) .
N19 C129 1.306(16) .
N19 C125 1.369(18) .
N2 C61 1.311(16) .
N2 C62 1.338(17) .
C4 C5 1.383(15) .
C4 C3 1.387(15) .
C4 C14 1.505(16) .
N16 HF 0.8800 .
N16 C102 1.352(16) .
N16 C103 1.454(16) .
N7 C34 1.310(15) .
N7 C35 1.294(18) .
C73 C74 1.382(17) .
C73 C72 1.396(17) .
C73 C78 1.500(17) .
N11 HG 0.8800 .
N11 C25 1.311(16) .
N11 C9 1.491(15) .
N12 C23 1.346(17) .
N12 C22 1.346(17) .
C74 C75 1.412(17) .
C74 C79 1.535(17) .
C39 C42 1.483(17) .
C39 C40 1.337(16) .
C39 C38 1.391(17) .
N1 C133 1.308(16) .
N1 C134 1.298(16) .
C5 C6 1.404(16) .
C5 C8 1.556(16) .
C3 C2 1.409(16) .
C3 C18 1.511(16) .
N8 C68 1.363(18) .
N8 C67 1.329(17) .
C75 C70 1.384(16) .
C75 C77 1.499(17) .
C86 C85 1.512(18) .
C86 C87 1.407(17) .
C86 C90 1.362(17) .
C70 C71 1.402(16) .
C70 C83 1.514(16) .
C6 C1 1.376(16) .
C6 C12 1.536(16) .
C20 C19 1.506(18) .
C20 C21 1.406(18) .
C20 C24 1.333(17) .
N23 HH 0.8800 .
N23 C91 1.269(16) .
N23 C78 1.461(15) .
N5 C49 1.452(17) .
N5 C64 1.271(19) .
C2 C1 1.403(16) .
C2 C16 1.513(16) .
C72 C71 1.387(17) .
C72 C81 1.532(18) .
C131 C130 1.493(19) .
C131 C132 1.361(18) .
C131 C135 1.394(18) .
C1 C9 1.488(16) .
C18 HI 0.9900 .
C18 HJ 0.9900 .
C71 C76 1.496(17) .
C99 C102 1.466(18) .
C99 C100 1.369(18) .
C99 C98 1.331(17) .
C107 C106 1.425(18) .
C107 C108 1.373(18) .
C107 C103 1.517(17) .
C106 C111 1.405(18) .
C106 C112 1.516(18) .
C47 C48 1.395(17) .
C47 C46 1.375(17) .
C47 C50 1.505(17) .
O6 C64 1.312(18) .
C88 HK 0.9500 .
C88 C87 1.370(17) .
C87 HL 0.9500 .
C8 HM 0.9900 .
C8 HN 0.9900 .
C40 HO 0.9500 .
C40 C41 1.350(18) .
N17 HP 0.8800 .
N17 C105 1.545(19) .
N17 C124 1.19(2) .
C33 HQ 0.9500 .
C33 C32 1.388(17) .
C33 C34 1.361(17) .
C25 C26 1.520(19) .
C59 C60 1.365(18) .
C59 C63 1.392(18) .
C59 C58 1.503(19) .
C48 C43 1.408(17) .
C48 C52 1.517(19) .
C26 C27 1.380(18) .
C26 C30 1.366(19) .
C108 C109 1.417(19) .
C108 C114 1.490(19) .
C32 C31 1.526(19) .
C32 C36 1.377(18) .
C111 C110 1.382(18) .
C111 C105 1.513(18) .
C132 HR 0.9500 .
C132 C133 1.362(18) .
N13 C28 1.299(19) .
N13 C29 1.307(19) .
C46 C45 1.403(19) .
C46 C56 1.539(18) .
C43 C44 1.387(17) .
C43 C51 1.507(17) .
C109 C110 1.415(19) .
C109 C104 1.482(19) .
C110 C116 1.486(18) .
C45 C44 1.398(18) .
C45 C49 1.488(19) .
N14 C121 1.31(2) .
N14 C122 1.35(2) .
C84 HS 0.9800 .
C84 HT 0.9800 .
C84 HU 0.9800 .
C84 C83 1.534(16) .
C60 HV 0.9500 .
C60 C61 1.397(18) .
C16 HW 0.9900 .
C16 HX 0.9900 .
C16 C17 1.507(17) .
C12 HY 0.9900 .
C12 HZ 0.9900 .
C12 C13 1.519(17) .
C96 H0AA 0.9500 .
C96 C95 1.365(17) .
C96 C92 1.396(17) .
C44 C54 1.56(2) .
C95 H1AA 0.9500 .
C51 H2AA 0.9900 .
C51 H3AA 0.9900 .
C135 H4AA 0.9500 .
C135 C134 1.408(18) .
C92 C91 1.491(19) .
C92 C93 1.382(18) .
C14 H5AA 0.9900 .
C14 H6AA 0.9900 .
C14 C15 1.567(18) .
C77 H7AA 0.9900 .
C77 H8AA 0.9900 .
C61 H9AA 0.9500 .
C34 H0BA 0.9500 .
C83 H1BA 0.9900 .
C83 H2BA 0.9900 .
C79 H3BA 0.9900 .
C79 H4BA 0.9900 .
C79 C80 1.500(17) .
C23 H5BA 0.9500 .
C23 C24 1.386(18) .
C56 H6BA 0.9900 .
C56 H7BA 0.9900 .
C56 C57 1.534(19) .
C103 H8BA 0.9900 .
C103 H9BA 0.9900 .
C76 H0CA 0.9900 .
C76 H1CA 0.9900 .
C94 H2CA 0.9500 .
C94 C93 1.410(19) .
C133 H3CA 0.9500 .
C134 H4CA 0.9500 .
C41 H5CA 0.9500 .
C63 H6CA 0.9500 .
C63 C62 1.384(19) .
C90 H7CA 0.9500 .
C90 C89 1.352(17) .
C129 H8CA 0.9500 .
C129 C128 1.36(2) .
C93 H9CA 0.9500 .
C62 H0DA 0.9500 .
C27 H1DA 0.9500 .
C27 C28 1.387(19) .
C50 H2DA 0.9900 .
C50 H3DA 0.9900 .
C9 H4DA 0.9900 .
C9 H5DA 0.9900 .
C81 H6DA 0.9900 .
C81 H7DA 0.9900 .
C81 C82 1.555(18) .
C89 H8DA 0.9500 .
C105 H9DA 0.9900 .
C105 H0EA 0.9900 .
C78 H1EA 0.9900 .
C78 H2EA 0.9900 .
C97 H3EA 0.9500 .
C97 C98 1.348(18) .
N15 H4EA 0.8800 .
N15 C118 1.31(2) .
N15 C104 1.479(19) .
C112 H5EA 0.9900 .
C112 H6EA 0.9900 .
C112 C113 1.498(19) .
C38 H7EA 0.9500 .
C38 C37 1.339(18) .
C65 C69 1.41(2) .
C65 C64 1.49(2) .
C65 C66 1.38(2) .
C28 H8EA 0.9500 .
C116 H9EA 0.9900 .
C116 H0FA 0.9900 .
C116 C117 1.496(18) .
C100 H1FA 0.9500 .
C100 C101 1.372(19) .
C69 H2FA 0.9500 .
C69 C68 1.335(19) .
C68 H3FA 0.9500 .
C21 H4FA 0.9500 .
C21 C22 1.352(19) .
C37 H5FA 0.9500 .
C67 H6FA 0.9500 .
C67 C66 1.36(2) .
C118 C119 1.49(2) .
C52 H7FA 0.9900 .
C52 H8FA 0.9900 .
C52 C53 1.540(19) .
C127 C128 1.41(2) .
C127 C126 1.30(2) .
C127 C124 1.52(3) 2_655
C125 H9FA 0.9500 .
C125 C126 1.34(2) .
C57 H0GA 0.9800 .
C57 H1GA 0.9800 .
C57 H2GA 0.9800 .
C98 H3GA 0.9500 .
C49 H4GA 0.9900 .
C49 H5GA 0.9900 .
C22 H6GA 0.9500 .
C53 H7GA 0.9800 .
C53 H8GA 0.9800 .
C53 H9GA 0.9800 .
C80 H0HA 0.9800 .
C80 H1HA 0.9800 .
C80 H2HA 0.9800 .
C128 H3HA 0.9500 .
C119 C120 1.39(2) .
C119 C123 1.35(2) .
C126 H4HA 0.9500 .
C30 H5HA 0.9500 .
C30 C29 1.38(2) .
C117 H6HA 0.9800 .
C117 H7HA 0.9800 .
C117 H8HA 0.9800 .
C114 H9HA 0.9900 .
C114 H0IA 0.9900 .
C114 C115 1.52(2) .
C82 H1IA 0.9800 .
C82 H2IA 0.9800 .
C82 H3IA 0.9800 .
C66 H4IA 0.9500 .
C113 H5IA 0.9800 .
C113 H6IA 0.9800 .
C113 H7IA 0.9800 .
C120 H8IA 0.9500 .
C120 C121 1.35(2) .
C15 H9IA 0.9800 .
C15 H0JA 0.9800 .
C15 H1JA 0.9800 .
C121 H2JA 0.9500 .
C123 H3JA 0.9500 .
C123 C122 1.36(2) .
C122 H4JA 0.9500 .
C104 H5JA 0.9900 .
C104 H6JA 0.9900 .
C29 H7JA 0.9500 .
C115 H8JA 0.9800 .
C115 H9JA 0.9800 .
C115 H0KA 0.9800 .
C13 H1KA 0.9800 .
C13 H2KA 0.9800 .
C13 H3KA 0.9800 .
C24 H4KA 0.9500 .
C101 H5KA 0.9500 .
C17 H6KA 0.9800 .
C17 H7KA 0.9800 .
C17 H8KA 0.9800 .
C54 H9KA 0.9900 .
C54 H0LA 0.9900 .
C54 C55 1.46(2) .
C36 H1LA 0.9500 .
C36 C35 1.44(2) .
C35 H2LA 0.9500 .
O9 C124 1.32(2) .
C124 C127 1.52(3) 2_655
C55 H3LA 0.9800 .
C55 H4LA 0.9800 .
C55 H5LA 0.9800 .

loop_
_geom_torsion_atom_site_label_1
_geom_torsion_atom_site_label_2
_geom_torsion_atom_site_label_3
_geom_torsion_atom_site_label_4
_geom_torsion
_geom_torsion_site_symmetry_1
_geom_torsion_site_symmetry_4
Cu2 N20 C88 C87 168.2(9) . .
Cu2 N20 C89 C90 -170.0(11) . .
Cu2 N18 C97 C98 173.2(11) . .
Cu2 N18 C101 C100 -174.1(11) . .
Cu2 N12 C23 C24 -179.5(10) . .
Cu2 N12 C22 C21 177.5(11) . .
Cu2 N8 C68 C69 -169.1(12) . .
Cu2 N8 C67 C66 168.2(13) . .
Cu4 N6 C41 C40 173.8(10) . .
Cu4 N6 C37 C38 -175.0(11) . .
Cu4 N24 C95 C96 -159.2(10) 2_655 .
Cu4 N24 C94 C93 161.6(11) 2_655 .
Cu4 N19 C129 C128 -166.9(10) . .
Cu4 N19 C125 C126 168.0(11) . .
Cu4 N7 C34 C33 -173.4(10) . .
Cu4 N7 C35 C36 175.3(13) . .
Cu1 N2 C61 C60 -168.9(10) . .
Cu1 N2 C62 C63 167.4(10) . .
Cu1 N1 C133 C132 -173.2(10) . .
Cu1 N1 C134 C135 172.4(10) . .
Cu3 N13 C28 C27 171.1(11) . .
Cu3 N13 C29 C30 -172.1(14) . .
Cu3 N14 C121 C120 179.4(12) . .
Cu3 N14 C122 C123 178.8(11) . .
O2 C25 C26 C27 21.3(19) . .
O2 C25 C26 C30 -159.7(14) . .
N20 C88 C87 C86 0.3(18) . .
O7 C118 C119 C120 26(2) . .
O7 C118 C119 C123 -152.0(15) . .
N18 C97 C98 C99 1(2) . .
N24 C94 C93 C92 -4(2) . .
N19 C129 C128 C127 -1(2) . .
N19 C125 C126 C127 -1(2) . .
C4 C5 C6 C1 -2.2(16) . .
C4 C5 C6 C12 179.3(10) . .
C4 C5 C8 N9 107.6(11) . .
C4 C3 C2 C1 0.6(15) . .
C4 C3 C2 C16 -176.0(10) . .
C4 C3 C18 N10 -67.0(14) . .
C73 C74 C75 C70 -4.2(16) . .
C73 C74 C75 C77 -179.9(10) . .
C73 C74 C79 C80 -91.1(14) . .
C73 C72 C71 C70 1.2(16) . .
C73 C72 C71 C76 179.0(10) . .
C73 C72 C81 C82 91.2(15) . .
N11 C25 C26 C27 -156.7(12) . .
N11 C25 C26 C30 22(2) . .
N12 C23 C24 C20 2(2) . .
C74 C73 C72 C71 -0.8(16) . .
C74 C73 C72 C81 177.2(10) . .
C74 C73 C78 N23 -92.1(13) . .
C74 C75 C70 C71 4.6(15) . .
C74 C75 C70 C83 -174.6(10) . .
C74 C75 C77 N22 93.0(12) . .
C39 C40 C41 N6 2(2) . .
C39 C38 C37 N6 0(2) . .
C5 C4 C3 C2 -0.7(15) . .
C5 C4 C3 C18 177.7(9) . .
C5 C4 C14 C15 81.9(13) . .
C5 C6 C1 C2 2.1(16) . .
C5 C6 C1 C9 178.9(10) . .
C5 C6 C12 C13 105.4(13) . .
C3 C4 C5 C6 1.5(15) . .
C3 C4 C5 C8 179.8(9) . .
C3 C4 C14 C15 -95.3(12) . .
C3 C2 C1 C6 -1.3(15) . .
C3 C2 C1 C9 -178.2(9) . .
C3 C2 C16 C17 86.3(14) . .
N8 C67 C66 C65 1(3) . .
C75 C74 C79 C80 87.7(13) . .
C75 C70 C71 C72 -3.1(16) . .
C75 C70 C71 C76 179.2(10) . .
C75 C70 C83 C84 94.4(13) . .
C86 C90 C89 N20 2(2) . .
C70 C75 C77 N22 -82.7(13) . .
C70 C71 C76 N21 90.0(13) . .
C6 C5 C8 N9 -74.1(13) . .
C6 C1 C9 N11 101.5(12) . .
C20 C21 C22 N12 2(2) . .
C85 N21 C76 C71 -146.2(12) . .
C85 C86 C87 C88 -178.3(11) . .
C85 C86 C90 C89 177.0(12) . .
C42 N4 C51 C43 -172.0(11) . .
C42 C39 C40 C41 -178.3(11) . .
C42 C39 C38 C37 177.0(13) . .
C2 C3 C18 N10 111.5(12) . .
C2 C1 C9 N11 -81.6(13) . .
C72 C73 C74 C75 2.3(16) . .
C72 C73 C74 C79 -178.9(10) . .
C72 C73 C78 N23 83.5(14) . .
C72 C71 C76 N21 -87.8(13) . .
C131 C132 C133 N1 1(2) . .
C131 C135 C134 N1 0(2) . .
C1 C6 C12 C13 -73.1(15) . .
C1 C2 C16 C17 -90.3(13) . .
C18 N10 C19 O3 -9.0(17) . .
C18 N10 C19 C20 170.6(10) . .
C18 C3 C2 C1 -177.8(9) . .
C18 C3 C2 C16 5.6(15) . .
C71 C70 C83 C84 -84.8(13) . .
C71 C72 C81 C82 -90.8(15) . .
C99 C100 C101 N18 1(2) . .
C107 C106 C111 C110 1.5(17) . .
C107 C106 C111 C105 179.6(11) . .
C107 C106 C112 C113 -73.4(15) . .
C107 C108 C109 C110 3.4(17) . .
C107 C108 C109 C104 -179.9(11) . .
C107 C108 C114 C115 104.1(17) . .
C19 N10 C18 C3 -57.7(15) . .
C19 C20 C21 C22 177.9(13) . .
C19 C20 C24 C23 -179.7(12) . .
C106 C107 C108 C109 0.4(17) . .
C106 C107 C108 C114 179.4(12) . .
C106 C107 C103 N16 109.6(13) . .
C106 C111 C110 C109 2.3(17) . .
C106 C111 C110 C116 -176.0(10) . .
C106 C111 C105 N17 -77.1(14) . .
C47 C48 C43 C44 -0.7(16) . .
C47 C48 C43 C51 -177.7(10) . .
C47 C48 C52 C53 105.2(13) . .
C47 C46 C45 C44 1.2(18) . .
C47 C46 C45 C49 173.9(11) . .
C47 C46 C56 C57 88.7(15) . .
C88 N20 C89 C90 -0.6(19) . .
C87 C86 C85 O12 -12.9(16) . .
C87 C86 C85 N21 166.6(10) . .
C87 C86 C90 C89 -2.6(18) . .
C8 N9 C31 O1 -0.3(18) . .
C8 N9 C31 C32 -177.8(10) . .
C8 C5 C6 C1 179.5(10) . .
C8 C5 C6 C12 1.0(15) . .
C40 C39 C42 O4 -8.2(17) . .
C40 C39 C42 N4 167.7(11) . .
C40 C39 C38 C37 1(2) . .
C33 C32 C31 N9 16.5(18) . .
C33 C32 C31 O1 -161.1(13) . .
C33 C32 C36 C35 3(2) . .
C25 N11 C9 C1 176.4(12) . .
C25 C26 C27 C28 179.4(12) . .
C25 C26 C30 C29 179.8(15) . .
C59 C60 C61 N2 2(2) . .
C59 C63 C62 N2 0.9(19) . .
C48 C47 C46 C45 -2.2(17) . .
C48 C47 C46 C56 177.1(11) . .
C48 C47 C50 N3 -74.2(14) . .
C48 C43 C44 C45 -0.3(17) . .
C48 C43 C44 C54 -175.4(11) . .
C48 C43 C51 N4 100.5(13) . .
C26 C27 C28 N13 1(2) . .
C26 C30 C29 N13 1(3) . .
C108 C107 C106 C111 -2.9(17) . .
C108 C107 C106 C112 178.3(11) . .
C108 C107 C103 N16 -69.9(15) . .
C108 C109 C110 C111 -4.8(17) . .
C108 C109 C110 C116 173.4(11) . .
C108 C109 C104 N15 107.4(15) . .
C130 N22 C77 C75 169.6(11) . .
C130 C131 C132 C133 175.7(12) . .
C130 C131 C135 C134 -176.6(12) . .
C32 C33 C34 N7 0(2) . .
C32 C36 C35 N7 -4(3) . .
C111 C106 C112 C113 107.8(14) . .
C111 C110 C116 C117 83.2(16) . .
C132 C131 C130 O11 -157.0(13) . .
C132 C131 C130 N22 22.2(18) . .
C132 C131 C135 C134 2.8(18) . .
C31 N9 C8 C5 177.1(10) . .
C31 C32 C36 C35 -173.2(13) . .
C46 C47 C48 C43 2.0(17) . .
C46 C47 C48 C52 -177.4(11) . .
C46 C47 C50 N3 105.0(12) . .
C46 C45 C44 C43 0.1(17) . .
C46 C45 C44 C54 175.1(12) . .
C46 C45 C49 N5 -77.6(16) . .
C43 C48 C52 C53 -74.1(15) . .
C43 C44 C54 C55 -99.4(18) . .
C109 C108 C114 C115 -76.9(17) . .
C109 C110 C116 C117 -95.1(16) . .
C110 C111 C105 N17 101.0(13) . .
C110 C109 C104 N15 -75.8(15) . .
C45 C46 C56 C57 -91.9(15) . .
C45 C44 C54 C55 85.6(19) . .
C60 C59 C63 C62 3.6(17) . .
C60 C59 C58 O5 -143.7(13) . .
C60 C59 C58 N3 37.4(17) . .
C16 C2 C1 C6 175.3(10) . .
C16 C2 C1 C9 -1.6(15) . .
C102 N16 C103 C107 156.3(12) . .
C102 C99 C100 C101 178.9(13) . .
C102 C99 C98 C97 -179.9(13) . .
C12 C6 C1 C2 -179.4(10) . .
C12 C6 C1 C9 -2.6(16) . .
C96 C92 C91 O10 -142.5(13) . .
C96 C92 C91 N23 28.6(19) . .
C96 C92 C93 C94 6(2) . .
C44 C43 C51 N4 -76.5(14) . .
C44 C45 C49 N5 95.3(13) . .
C95 N24 C94 C93 -1(2) . .
C95 C96 C92 C91 175.7(12) . .
C95 C96 C92 C93 -3.7(19) . .
C51 N4 C42 O4 1.3(17) . .
C51 N4 C42 C39 -174.6(10) . .
C51 C43 C44 C45 176.7(10) . .
C51 C43 C44 C54 1.5(17) . .
C135 C131 C130 O11 22.4(18) . .
C135 C131 C130 N22 -158.4(12) . .
C135 C131 C132 C133 -3.7(19) . .
C92 C96 C95 N24 -1.3(19) . .
C14 C4 C5 C6 -175.8(10) . .
C14 C4 C5 C8 2.5(15) . .
C14 C4 C3 C2 176.6(10) . .
C14 C4 C3 C18 -5.0(15) . .
C91 N23 C78 C73 171.8(13) . .
C91 C92 C93 C94 -173.4(12) . .
C77 N22 C130 O11 4.6(19) . .
C77 N22 C130 C131 -174.5(10) . .
C77 C75 C70 C71 -179.7(10) . .
C77 C75 C70 C83 1.1(16) . .
C61 N2 C62 C63 -3.6(18) . .
C34 N7 C35 C36 3(2) . .
C34 C33 C32 C31 174.1(12) . .
C34 C33 C32 C36 -1.0(19) . .
C83 C70 C71 C72 176.1(10) . .
C83 C70 C71 C76 -1.6(15) . .
C79 C74 C75 C70 177.0(10) . .
C79 C74 C75 C77 1.3(15) . .
C23 N12 C22 C21 0(2) . .
C56 C46 C45 C44 -178.2(11) . .
C56 C46 C45 C49 -5.5(17) . .
C103 N16 C102 O8 1.8(19) . .
C103 N16 C102 C99 -178.6(12) . .
C103 C107 C106 C111 177.6(10) . .
C103 C107 C106 C112 -1.2(16) . .
C103 C107 C108 C109 179.9(10) . .
C103 C107 C108 C114 -1.1(18) . .
C76 N21 C85 O12 3.2(18) . .
C76 N21 C85 C86 -176.3(10) . .
C94 N24 C95 C96 3.6(18) . .
C133 N1 C134 C135 -2.8(19) . .
C134 N1 C133 C132 1.9(19) . .
C41 N6 C37 C38 0(2) . .
C63 C59 C60 C61 -5.1(18) . .
C63 C59 C58 O5 34.5(16) . .
C63 C59 C58 N3 -144.3(11) . .
C90 C86 C85 O12 167.4(12) . .
C90 C86 C85 N21 -13.1(17) . .
C90 C86 C87 C88 1.4(17) . .
C58 N3 C50 C47 136.2(12) . .
C58 C59 C60 C61 173.1(12) . .
C58 C59 C63 C62 -174.9(11) . .
C129 N19 C125 C126 -1.0(18) . .
C93 C92 C91 O10 36.9(18) . .
C93 C92 C91 N23 -152.0(13) . .
C62 N2 C61 C60 2.0(18) . .
C27 C26 C30 C29 -1(2) . .
C50 N3 C58 O5 3.3(18) . .
C50 N3 C58 C59 -177.9(10) . .
C50 C47 C48 C43 -178.8(10) . .
C50 C47 C48 C52 1.9(16) . .
C50 C47 C46 C45 178.5(11) . .
C50 C47 C46 C56 -2.1(17) . .
C9 N11 C25 O2 -2.3(19) . .
C9 N11 C25 C26 175.7(11) . .
C81 C72 C71 C70 -176.8(10) . .
C81 C72 C71 C76 1.0(15) . .
C89 N20 C88 C87 -0.7(18) . .
C105 N17 C124 C127 -172.3(12) . 2_655
C105 N17 C124 O9 3(3) . .
C105 C111 C110 C109 -175.7(11) . .
C105 C111 C110 C116 6.0(17) . .
C78 C73 C74 C75 177.9(10) . .
C78 C73 C74 C79 -3.4(16) . .
C78 C73 C72 C71 -176.3(10) . .
C78 C73 C72 C81 1.8(16) . .
C78 N23 C91 O10 -4(2) . .
C78 N23 C91 C92 -175.0(12) . .
C97 N18 C101 C100 -0.2(19) . .
N15 C118 C119 C120 -149.7(15) . .
N15 C118 C119 C123 32(2) . .
C112 C106 C111 C110 -179.7(11) . .
C112 C106 C111 C105 -1.6(16) . .
C38 C39 C42 O4 176.0(12) . .
C38 C39 C42 N4 -8.2(18) . .
C38 C39 C40 C41 -2.0(18) . .
C65 C69 C68 N8 1(2) . .
C28 N13 C29 C30 0(3) . .
C100 C99 C102 O8 -171.2(13) . .
C100 C99 C102 N16 9(2) . .
C100 C99 C98 C97 0(2) . .
C69 C65 C64 N5 34(2) . .
C69 C65 C64 O6 -142.4(16) . .
C69 C65 C66 C67 1(2) . .
C68 N8 C67 C66 -1(2) . .
C21 C20 C19 O3 49.4(16) . .
C21 C20 C19 N10 -130.2(12) . .
C21 C20 C24 C23 0.1(19) . .
C37 N6 C41 C40 -1.2(19) . .
C67 N8 C68 C69 1(2) . .
C118 N15 C104 C109 157.1(15) . .
C118 C119 C120 C121 177.3(15) . .
C118 C119 C123 C122 -178.9(14) . .
C52 C48 C43 C44 178.7(11) . .
C52 C48 C43 C51 1.6(16) . .
C125 N19 C129 C128 1.7(18) . .
C98 C99 C102 O8 8.8(19) . .
C98 C99 C102 N16 -170.8(12) . .
C98 C99 C100 C101 -1(2) . .
C49 N5 C64 O6 2(2) . .
C49 N5 C64 C65 -174.7(14) . .
C49 C45 C44 C43 -172.7(11) . .
C49 C45 C44 C54 2.3(17) . .
C22 N12 C23 C24 -1.5(19) . .
C128 C127 C126 C125 2(2) . .
C119 C120 C121 N14 6(3) . .
C119 C123 C122 N14 -2(2) . .
C126 C127 C128 C129 -2(2) . .
C30 C26 C27 C28 0(2) . .
C64 N5 C49 C45 152.6(15) . .
C64 C65 C69 C68 179.7(15) . .
C64 C65 C66 C67 179.7(15) . .
C114 C108 C109 C110 -175.6(12) . .
C114 C108 C109 C104 1.0(18) . .
C66 C65 C69 C68 -1(2) . .
C66 C65 C64 N5 -144.5(16) . .
C66 C65 C64 O6 39(2) . .
C120 C119 C123 C122 3(2) . .
C121 N14 C122 C123 3(2) . .
C123 C119 C120 C121 -5(2) . .
C122 N14 C121 C120 -5(2) . .
C104 C109 C110 C111 178.3(11) . .
C104 C109 C110 C116 -3.4(17) . .
C104 N15 C118 O7 1(2) . .
C104 N15 C118 C119 177.0(14) . .
C29 N13 C28 C27 -1(2) . .
C24 C20 C19 O3 -130.8(14) . .
C24 C20 C19 N10 49.6(16) . .
C24 C20 C21 C22 -2(2) . .
C101 N18 C97 C98 -1(2) . .
C36 C32 C31 N9 -168.4(12) . .
C36 C32 C31 O1 14.0(18) . .
C35 N7 C34 C33 -1(2) . .
C124 N17 C105 C111 140.4(17) . .
C124 C127 C128 C129 170.1(15) 2_655 .
C124 C127 C126 C125 -170.2(14) 2_655 .
